data_4314093
loop_
_publ_author_name
'Takashi Oda'
'Satoru Nakashima'
'Tsutomu Okuda'

_publ_contact_author_email snaka@hiroshima-u.ac.jp
_publ_contact_author_fax 81-824-24-0700
_publ_contact_author_name 'Satoru Nakashima'
_publ_contact_author_phone 81-824-24-6291
_publ_section_title
;
 Mixed-Valence State of Optically Active
 1',1'''-Bis(2-phenylbutyl)-1,1''-biferrocenium Pentaiodide: Effects of
 Cation Symmetry and Intermolecular Interaction on
 Trapped-/Detrapped-Valence States
;
_journal_name_full 'Inorganic Chemistry'
_journal_page_first 5376
_journal_page_last 5383
_journal_paper_doi 10.1021/ic0343455
_journal_volume 42
_journal_year 2003
_chemical_formula_moiety 'C40 H42 Fe2 I5 '
_chemical_formula_sum 'C40 H42 Fe2 I5'
_chemical_formula_weight 1268.99
_chemical_name_systematic
;
Racemic Modification of  1',1'''-Bis(2-phenylbutyl)-1,1''-
biferrocenium pentaiodide
;
_space_group_IT_number 4
_symmetry_cell_setting monoclinic
_symmetry_Int_Tables_number 4
_symmetry_space_group_name_Hall 'P 2yb'
_symmetry_space_group_name_H-M 'P 1 21 1'
_cell_angle_alpha 90
_cell_angle_beta 110.378(2)
_cell_angle_gamma 90
_cell_formula_units_Z 2
_cell_length_a 12.0390(6)
_cell_length_b 10.9330(6)
_cell_length_c 16.8560(10)
_cell_measurement_reflns_used 26290
_cell_measurement_temperature 293
_cell_measurement_theta_max 28.0
_cell_measurement_theta_min 1.86
_cell_volume 2079.8(2)
_computing_cell_refinement 'HKL Scalepack (Otwinowski & minor, 1997)'
_computing_data_collection 'DIP Xpress (Mac Science 1996-2000)'
_computing_data_reduction CrystalStructure
_computing_molecular_graphics 'ORTEP (Johnson, 1965)'
_computing_publication_material 'CrystalStructure Ver. 2.00'
_computing_structure_refinement CRYSTALS
_computing_structure_solution SIR92
_diffrn_measured_fraction_theta_full 0.9191
_diffrn_measured_fraction_theta_max 0.9191
_diffrn_measurement_device_type 'MacSience DIP2030'
_diffrn_radiation_type 'Mo K\a'
_diffrn_radiation_wavelength 0.7107
_diffrn_reflns_av_R_equivalents 0.000
_diffrn_reflns_limit_h_max 15
_diffrn_reflns_limit_h_min 0
_diffrn_reflns_limit_k_max 14
_diffrn_reflns_limit_k_min 0
_diffrn_reflns_limit_l_max 20
_diffrn_reflns_limit_l_min -22
_diffrn_reflns_number 4825
_diffrn_reflns_theta_full 27.93
_diffrn_reflns_theta_max 27.93
_exptl_absorpt_coefficient_mu 4.436
_exptl_absorpt_correction_type none
_exptl_crystal_colour black
_exptl_crystal_density_diffrn 2.026
_exptl_crystal_density_method 'not measured'
_exptl_crystal_description column
_exptl_crystal_size_max 0.24
_exptl_crystal_size_mid 0.18
_exptl_crystal_size_min 0.12
_refine_diff_density_max 1.62
_refine_diff_density_min -1.85
_refine_ls_extinction_coef 51.0(14)
_refine_ls_extinction_method 'Larson (1970) Crystallographic Computing eq. 22'
_refine_ls_goodness_of_fit_ref 5.721
_refine_ls_hydrogen_treatment refall
_refine_ls_number_parameters 465
_refine_ls_number_reflns 3810
_refine_ls_R_factor_gt 0.0790
_refine_ls_shift/su_max 1.1910
_refine_ls_structure_factor_coef F
_refine_ls_weighting_details 'w = 1/\s^2^(Fo)'
_refine_ls_weighting_scheme sigma
_refine_ls_wR_factor_ref 0.0860
_reflns_number_gt 3810
_reflns_number_total 4824
_reflns_threshold_expression F^2^>2.0\s(F^2^)
_cod_data_source_file ic0343455si20030331_092034_4.cif
_cod_data_source_block '_Template_texray.inf'
_cod_original_formula_sum 'C40 H42 Fe2 I5 '
_cod_database_code 4314093

loop_
_symmetry_equiv_pos_as_xyz
x,y,z
-x,y+1/2,-z

loop_
_atom_site_label
_atom_site_type_symbol
_atom_site_fract_x
_atom_site_fract_y
_atom_site_fract_z
_atom_site_U_iso_or_equiv
_atom_site_adp_type
_atom_site_occupancy
_atom_site_symmetry_multiplicity
_atom_site_calc_flag
_atom_site_refinement_flags
_atom_site_disorder_assembly
_atom_site_disorder_group
I1 I 0.0360(2) 0.8725(4) 0.6248(2) 0.0915(10) Uani 1.00 1 d . . .
I2 I 0.2531(3) 0.7771(4) 0.7508(2) 0.0614(3) Uani 1.00 1 d . . .
I3 I 0.4643(2) 0.6810(4) 0.8728(2) 0.0833(9) Uani 1.00 1 d . . .
I4 I 0.6642(2) 0.7529(4) 0.7851(2) 0.0751(8) Uani 1.00 1 d . . .
I5 I 0.8353(2) 0.8062(4) 0.7153(2) 0.0844(10) Uani 1.00 1 d . . .
Fe1 Fe 0.4667(3) 0.2314(5) 0.7671(2) 0.0432(12) Uani 1.00 1 d . . .
Fe2 Fe 0.0337(3) 0.3288(4) 0.7345(2) 0.0367(10) Uani 1.00 1 d . . .
C1 C 0.296(2) 0.250(3) 0.775(2) 0.041(7) Uani 1.00 1 d . . .
C2 C 0.387(2) 0.272(3) 0.854(2) 0.059(8) Uani 1.00 1 d . . .
C3 C 0.469(3) 0.187(3) 0.887(2) 0.065(9) Uani 1.00 1 d . . .
C4 C 0.437(2) 0.090(3) 0.836(2) 0.059(7) Uani 1.00 1 d . . .
C5 C 0.344(3) 0.116(3) 0.768(3) 0.089(12) Uani 1.00 1 d . . .
C6 C 0.485(2) 0.349(4) 0.667(2) 0.058(8) Uani 1.00 1 d . . .
C7 C 0.568(3) 0.385(3) 0.752(2) 0.076(10) Uani 1.00 1 d . . .
C8 C 0.640(2) 0.249(3) 0.779(2) 0.068(9) Uani 1.00 1 d . . .
C9 C 0.603(3) 0.159(3) 0.733(2) 0.074(9) Uani 1.00 1 d . . .
C10 C 0.521(3) 0.207(3) 0.664(2) 0.079(11) Uani 1.00 1 d . . .
C11 C 0.417(2) 0.459(2) 0.6348(12) 0.056(6) Uani 1.00 1 d . . .
C12 C 0.407(2) 0.508(3) 0.558(2) 0.056(7) Uani 1.00 1 d . . .
C13 C 0.322(3) 0.578(3) 0.510(2) 0.070(9) Uani 1.00 1 d . . .
C14 C 0.203(3) 0.595(3) 0.519(2) 0.078(9) Uani 1.00 1 d . . .
C15 C 0.510(2) 0.480(3) 0.5222(13) 0.045(6) Uani 1.00 1 d . . .
C16 C 0.617(2) 0.548(4) 0.564(2) 0.072(8) Uani 1.00 1 d . . .
C17 C 0.714(2) 0.528(3) 0.540(1) 0.058(7) Uani 1.00 1 d . . .
C18 C 0.705(3) 0.468(5) 0.475(3) 0.15(2) Uani 1.00 1 d . . .
C19 C 0.603(5) 0.380(5) 0.439(3) 0.18(2) Uani 1.00 1 d . . .
C20 C 0.507(3) 0.406(2) 0.460(2) 0.057(8) Uani 1.00 1 d . . .
C21 C 0.201(2) 0.329(3) 0.722(2) 0.037(6) Uani 1.00 1 d . . .
C22 C 0.113(2) 0.281(3) 0.649(2) 0.057(8) Uani 1.00 1 d . . .
C23 C 0.035(2) 0.397(3) 0.621(1) 0.050(7) Uani 1.00 1 d . . .
C24 C 0.077(2) 0.488(2) 0.684(1) 0.036(5) Uani 1.00 1 d . . .
C25 C 0.180(1) 0.438(2) 0.742(2) 0.030(4) Uani 1.00 1 d . . .
C26 C 0.010(3) 0.216(3) 0.818(3) 0.083(11) Uani 1.00 1 d . . .
C27 C -0.071(3) 0.198(3) 0.750(2) 0.076(11) Uani 1.00 1 d . . .
C28 C -0.130(2) 0.268(4) 0.716(2) 0.063(9) Uani 1.00 1 d . . .
C29 C -0.102(2) 0.370(2) 0.777(1) 0.041(6) Uani 1.00 1 d . . .
C30 C -0.002(2) 0.329(3) 0.844(2) 0.047(6) Uani 1.00 1 d . . .
C31 C 0.128(2) 0.156(2) 0.9068(13) 0.050(5) Uani 1.00 1 d . . .
C32 C 0.094(3) 0.088(4) 0.954(2) 0.102(12) Uani 1.00 1 d . . .
C33 C 0.188(2) -0.022(3) 1.013(1) 0.047(6) Uani 1.00 1 d . . .
C34 C 0.292(2) -0.063(4) 0.986(2) 0.078(9) Uani 1.00 1 d . . .
C35 C -0.024(4) 0.076(4) 0.965(2) 0.086(12) Uani 1.00 1 d . . .
C36 C -0.110(3) 0.016(3) 0.930(2) 0.092(12) Uani 1.00 1 d . . .
C37 C -0.215(4) 0.004(4) 0.959(3) 0.15(2) Uani 1.00 1 d . . .
C38 C -0.199(3) 0.100(3) 1.035(1) 0.063(8) Uani 1.00 1 d . . .
C39 C -0.104(2) 0.152(2) 1.076(2) 0.059(7) Uani 1.00 1 d . . .
C40 C -0.006(3) 0.150(6) 1.047(2) 0.14(2) Uani 1.00 1 d . . .
H1 H 0.395(2) 0.351(3) 0.878(2) 0.070(9) Uiso 1.00 1 c . . .
H2 H 0.534(3) 0.192(3) 0.938(2) 0.084(12) Uiso 1.00 1 c . . .
H3 H 0.481(2) 0.016(3) 0.846(2) 0.064(8) Uiso 1.00 1 c . . .
H4 H 0.304(3) 0.062(3) 0.723(3) 0.12(2) Uiso 1.00 1 c . . .
H5 H 0.580(3) 0.465(3) 0.775(2) 0.11(2) Uiso 1.00 1 c . . .
H6 H 0.700(2) 0.239(3) 0.832(2) 0.085(12) Uiso 1.00 1 c . . .
H7 H 0.630(3) 0.076(3) 0.738(2) 0.10(2) Uiso 1.00 1 c . . .
H8 H 0.472(3) 0.157(3) 0.620(2) 0.11(2) Uiso 1.00 1 c . . .
H9 H 0.337(2) 0.447(2) 0.6309(12) 0.068(7) Uiso 1.00 1 c . . .
H10 H 0.454(2) 0.516(2) 0.6787(12) 0.068(7) Uiso 1.00 1 c . . .
H11 H 0.353(3) 0.658(3) 0.508(2) 0.082(12) Uiso 1.00 1 c . . .
H12 H 0.305(3) 0.540(3) 0.456(2) 0.082(12) Uiso 1.00 1 c . . .
H13 H 0.217(3) 0.637(3) 0.571(2) 0.102(13) Uiso 1.00 1 c . . .
H14 H 0.151(3) 0.641(3) 0.474(2) 0.102(13) Uiso 1.00 1 c . . .
H15 H 0.170(3) 0.517(3) 0.521(2) 0.102(13) Uiso 1.00 1 c . . .
H16 H 0.621(2) 0.604(4) 0.608(2) 0.088(12) Uiso 1.00 1 c . . .
H17 H 0.790(2) 0.561(3) 0.570(1) 0.072(10) Uiso 1.00 1 c . . .
H18 H 0.759(3) 0.479(5) 0.446(3) 0.19(3) Uiso 1.00 1 c . . .
H19 H 0.604(5) 0.312(5) 0.403(3) 0.21(3) Uiso 1.00 1 c . . .
H20 H 0.431(3) 0.374(2) 0.429(2) 0.077(11) Uiso 1.00 1 c . . .
H21 H 0.112(2) 0.206(3) 0.620(2) 0.078(11) Uiso 1.00 1 c . . .
H22 H -0.034(2) 0.405(3) 0.572(1) 0.058(10) Uiso 1.00 1 c . . .
H23 H 0.045(2) 0.567(2) 0.684(1) 0.042(6) Uiso 1.00 1 c . . .
H24 H 0.228(1) 0.479(2) 0.792(2) 0.034(5) Uiso 1.00 1 c . . .
H25 H -0.075(3) 0.123(3) 0.721(2) 0.095(13) Uiso 1.00 1 c . . .
H26 H -0.194(2) 0.264(4) 0.663(2) 0.078(13) Uiso 1.00 1 c . . .
H27 H -0.142(2) 0.446(2) 0.771(1) 0.051(7) Uiso 1.00 1 c . . .
H28 H 0.040(2) 0.369(3) 0.896(2) 0.059(8) Uiso 1.00 1 c . . .
H29 H 0.184(2) 0.119(2) 0.8862(13) 0.062(6) Uiso 1.00 1 c . . .
H30 H 0.163(2) 0.225(2) 0.9401(13) 0.062(6) Uiso 1.00 1 c . . .
H31 H 0.223(2) 0.005(3) 1.070(1) 0.061(8) Uiso 1.00 1 c . . .
H32 H 0.140(2) -0.092(3) 1.010(1) 0.061(8) Uiso 1.00 1 c . . .
H33 H 0.339(2) -0.126(4) 1.020(2) 0.089(13) Uiso 1.00 1 c . . .
H34 H 0.257(2) -0.090(4) 0.929(2) 0.089(13) Uiso 1.00 1 c . . .
H35 H 0.340(2) 0.007(4) 0.988(2) 0.089(13) Uiso 1.00 1 c . . .
H36 H -0.111(3) -0.024(3) 0.880(2) 0.10(1) Uiso 1.00 1 c . . .
H37 H -0.276(4) -0.055(4) 0.936(3) 0.17(2) Uiso 1.00 1 c . . .
H38 H -0.267(3) 0.125(3) 1.048(1) 0.079(11) Uiso 1.00 1 c . . .
H39 H -0.094(2) 0.182(2) 1.131(2) 0.077(10) Uiso 1.00 1 c . . .
H40 H 0.057(3) 0.203(6) 1.077(2) 0.16(2) Uiso 1.00 1 c . . .

loop_
_atom_site_aniso_label
_atom_site_aniso_U_11
_atom_site_aniso_U_22
_atom_site_aniso_U_33
_atom_site_aniso_U_12
_atom_site_aniso_U_13
_atom_site_aniso_U_23
I1 0.079(2) 0.129(3) 0.080(2) 0.005(2) 0.045(1) 0.023(2)
I2 0.0896(8) 0.0501(6) 0.0576(6) -0.0157(5) 0.0421(6) -0.0045(4)
I3 0.087(2) 0.097(2) 0.077(2) 0.004(2) 0.043(1) 0.010(2)
I4 0.078(2) 0.078(2) 0.070(1) -0.017(1) 0.0257(12) -0.0051(13)
I5 0.086(2) 0.089(2) 0.077(2) -0.014(2) 0.026(1) 0.002(1)
Fe1 0.033(2) 0.054(3) 0.051(3) -0.010(2) 0.024(2) -0.005(2)
Fe2 0.036(2) 0.038(2) 0.045(2) 0.001(2) 0.025(2) 0.007(2)
C1 0.030(11) 0.048(13) 0.06(2) -0.001(9) 0.032(11) 0.005(10)
C2 0.07(2) 0.07(2) 0.034(13) -0.00(2) 0.016(12) -0.017(13)
C3 0.09(2) 0.06(2) 0.06(2) -0.00(1) 0.05(2) 0.010(13)
C4 0.045(13) 0.05(1) 0.07(2) -0.005(11) -0.001(11) 0.015(12)
C5 0.09(2) 0.09(2) 0.13(3) -0.04(2) 0.08(2) -0.04(2)
C6 0.045(12) 0.09(2) 0.055(13) 0.00(1) 0.041(11) 0.04(1)
C7 0.11(2) 0.037(12) 0.14(3) -0.028(12) 0.11(2) -0.02(1)
C8 0.040(12) 0.08(2) 0.09(2) 0.004(12) 0.04(1) 0.03(2)
C9 0.08(2) 0.06(2) 0.12(2) 0.04(1) 0.08(2) 0.06(2)
C10 0.11(2) 0.06(2) 0.11(3) -0.01(2) 0.10(2) -0.03(2)
C11 0.049(11) 0.08(2) 0.039(10) -0.010(10) 0.016(9) -0.003(10)
C12 0.043(11) 0.07(1) 0.08(2) 0.016(10) 0.048(12) 0.023(12)
C13 0.07(2) 0.07(2) 0.07(2) 0.01(1) 0.02(1) 0.04(2)
C14 0.08(2) 0.07(2) 0.10(2) 0.018(13) 0.06(2) -0.00(1)
C15 0.017(7) 0.10(2) 0.021(9) -0.005(9) 0.008(7) 0.015(10)
C16 0.021(9) 0.16(3) 0.042(13) 0.015(13) 0.015(9) 0.00(2)
C17 0.038(12) 0.10(2) 0.045(13) -0.009(12) 0.021(11) -0.013(12)
C18 0.05(2) 0.20(5) 0.22(5) 0.03(3) 0.08(2) 0.05(4)
C19 0.26(5) 0.18(4) 0.09(3) -0.15(4) 0.07(3) -0.04(3)
C20 0.09(2) 0.044(12) 0.06(2) 0.018(12) 0.05(2) 0.015(11)
C21 0.025(10) 0.06(1) 0.031(10) -0.003(9) 0.011(9) 0.011(10)
C22 0.049(13) 0.07(2) 0.08(2) 0.01(1) 0.053(13) 0.02(2)
C23 0.015(8) 0.10(3) 0.030(12) 0.011(11) 0.003(8) 0.034(13)
C24 0.020(8) 0.043(11) 0.042(10) 0.002(7) 0.006(7) 0.007(8)
C25 0.006(6) 0.035(10) 0.044(11) -0.007(6) 0.004(7) 0.008(8)
C26 0.12(2) 0.05(2) 0.13(3) 0.03(2) 0.11(2) 0.05(2)
C27 0.13(3) 0.05(2) 0.06(2) -0.03(2) 0.04(2) -0.008(13)
C28 0.028(10) 0.11(3) 0.05(2) -0.04(1) 0.022(11) -0.04(2)
C29 0.031(9) 0.045(13) 0.051(12) 0.011(9) 0.021(9) 0.018(10)
C30 0.057(12) 0.06(1) 0.034(10) 0.014(11) 0.023(9) 0.018(10)
C31 0.050(10) 0.054(11) 0.052(11) -0.004(9) 0.024(9) 0.017(9)
C32 0.11(2) 0.17(4) 0.040(13) 0.09(2) 0.04(1) 0.07(2)
C33 0.065(13) 0.07(2) 0.022(9) 0.015(11) 0.030(9) 0.002(9)
C34 0.038(12) 0.15(3) 0.037(12) -0.02(2) 0.001(10) 0.03(2)
C35 0.14(3) 0.08(2) 0.05(2) 0.05(2) 0.05(2) 0.03(2)
C36 0.11(3) 0.05(2) 0.10(3) -0.01(2) 0.01(2) -0.03(2)
C37 0.12(3) 0.10(3) 0.22(5) 0.04(2) 0.05(3) 0.12(3)
C38 0.09(2) 0.08(2) 0.030(11) 0.04(2) 0.034(13) 0.021(11)
C39 0.08(2) 0.07(2) 0.043(12) 0.05(1) 0.044(12) 0.006(11)
C40 0.09(2) 0.28(5) 0.05(2) -0.05(3) 0.01(2) -0.02(2)

loop_
_atom_type_symbol
_atom_type_description
_atom_type_scat_dispersion_real
_atom_type_scat_dispersion_imag
_atom_type_scat_source
C C 0.006 0.003
;
International Tables for Crystallography
(1992, Vol. C, Tables 4.2.6.8 and 6.1.1.4)
;
H H 0.000 0.000
;
International Tables for Crystallography
(1992, Vol. C, Table 6.1.1.4)
;
Fe Fe 0.349 0.972
;
International Tables for Crystallography
(1992, Vol. C, Tables 4.2.6.8 and 6.1.1.4)
;
I I -0.420 1.958
;
International Tables for Crystallography
(1992, Vol. C, Tables 4.2.6.8 and 6.1.1.4)
;

loop_
_geom_angle_atom_site_label_1
_geom_angle_site_symmetry_1
_geom_angle_atom_site_label_2
_geom_angle_site_symmetry_2
_geom_angle_atom_site_label_3
_geom_angle_site_symmetry_3
_geom_angle
_geom_angle_publ_flag
I1 . I2 . I3 . 179.28(18) yes
C1 . Fe1 . C2 . 39.5(9) yes
C1 . Fe1 . C3 . 69.0(11) yes
C2 . Fe1 . C3 . 37.5(12) yes
C1 . Fe1 . C4 . 70.7(11) yes
C2 . Fe1 . C4 . 62.4(13) yes
C3 . Fe1 . C4 . 37.7(13) yes
C1 . Fe1 . C5 . 46.1(12) yes
C2 . Fe1 . C5 . 65.7(13) yes
C3 . Fe1 . C5 . 65.8(14) yes
C4 . Fe1 . C5 . 38.7(13) yes
C1 . Fe1 . C6 . 110.6(10) yes
C2 . Fe1 . C6 . 128.3(14) yes
C3 . Fe1 . C6 . 156.9(15) yes
C4 . Fe1 . C6 . 165.4(14) yes
C5 . Fe1 . C6 . 131.7(15) yes
C1 . Fe1 . C7 . 122.3(11) yes
C2 . Fe1 . C7 . 110.0(12) yes
C3 . Fe1 . C7 . 119.1(13) yes
C4 . Fe1 . C7 . 152.0(13) yes
C5 . Fe1 . C7 . 166.8(16) yes
C1 . Fe1 . C8 . 165.9(14) yes
C2 . Fe1 . C8 . 129.0(13) yes
C3 . Fe1 . C8 . 105.5(12) yes
C4 . Fe1 . C8 . 113.5(12) yes
C5 . Fe1 . C8 . 144.8(15) yes
C1 . Fe1 . C9 . 159.1(14) yes
C2 . Fe1 . C9 . 152.6(12) yes
C3 . Fe1 . C9 . 115.9(12) yes
C4 . Fe1 . C9 . 100.5(11) yes
C5 . Fe1 . C9 . 115.5(13) yes
C1 . Fe1 . C10 . 131.4(13) yes
C2 . Fe1 . C10 . 169.6(14) yes
C3 . Fe1 . C10 . 152.3(15) yes
C4 . Fe1 . C10 . 123.2(13) yes
C5 . Fe1 . C10 . 112.5(13) yes
C6 . Fe1 . C7 . 40.2(12) yes
C6 . Fe1 . C8 . 69.0(11) yes
C7 . Fe1 . C8 . 47.9(12) yes
C6 . Fe1 . C9 . 73.2(10) yes
C7 . Fe1 . C9 . 74.4(11) yes
C8 . Fe1 . C9 . 35.0(13) yes
C6 . Fe1 . C10 . 44.5(12) yes
C7 . Fe1 . C10 . 69.3(11) yes
C8 . Fe1 . C10 . 58.8(13) yes
C9 . Fe1 . C10 . 37.8(12) yes
C21 . Fe2 . C22 . 39.7(10) yes
C21 . Fe2 . C23 . 65.4(8) yes
C22 . Fe2 . C23 . 44.3(11) yes
C21 . Fe2 . C24 . 64.5(9) yes
C22 . Fe2 . C24 . 71.5(11) yes
C23 . Fe2 . C24 . 39.9(11) yes
C21 . Fe2 . C25 . 35.6(9) yes
C22 . Fe2 . C25 . 66.5(11) yes
C23 . Fe2 . C25 . 64.6(10) yes
C24 . Fe2 . C25 . 39.1(7) yes
C21 . Fe2 . C26 . 117.3(12) yes
C22 . Fe2 . C26 . 124.2(13) yes
C23 . Fe2 . C26 . 160.8(16) yes
C24 . Fe2 . C26 . 159.3(13) yes
C25 . Fe2 . C26 . 129.8(14) yes
C21 . Fe2 . C27 . 133.9(14) yes
C22 . Fe2 . C27 . 112.4(14) yes
C23 . Fe2 . C27 . 126.5(13) yes
C24 . Fe2 . C27 . 156.6(13) yes
C25 . Fe2 . C27 . 164.3(13) yes
C21 . Fe2 . C28 . 156.0(12) yes
C22 . Fe2 . C28 . 118.6(11) yes
C23 . Fe2 . C28 . 107.5(11) yes
C24 . Fe2 . C28 . 126.0(14) yes
C25 . Fe2 . C28 . 164.1(14) yes
C21 . Fe2 . C29 . 161.0(10) yes
C22 . Fe2 . C29 . 157.4(10) yes
C23 . Fe2 . C29 . 120.7(8) yes
C24 . Fe2 . C29 . 107.7(9) yes
C25 . Fe2 . C29 . 127.6(10) yes
C21 . Fe2 . C30 . 127.4(9) yes
C22 . Fe2 . C30 . 158.9(11) yes
C23 . Fe2 . C30 . 156.0(12) yes
C24 . Fe2 . C30 . 122.0(10) yes
C25 . Fe2 . C30 . 112.5(10) yes
C26 . Fe2 . C27 . 36.7(13) yes
C26 . Fe2 . C28 . 61.7(14) yes
C27 . Fe2 . C28 . 31.0(13) yes
C26 . Fe2 . C29 . 63.6(11) yes
C27 . Fe2 . C29 . 59.4(12) yes
C28 . Fe2 . C29 . 42.8(10) yes
C26 . Fe2 . C30 . 38.9(13) yes
C27 . Fe2 . C30 . 62.5(12) yes
C28 . Fe2 . C30 . 68.6(11) yes
C29 . Fe2 . C30 . 40.2(8) yes
Fe1 . C1 . C2 . 68.1(14) yes
Fe1 . C1 . C5 . 61.1(13) yes
C2 . C1 . C5 . 92.2(26) yes
Fe1 . C1 . C21 . 125.9(11) yes
C2 . C1 . C21 . 131.6(23) yes
C5 . C1 . C21 . 136.1(24) yes
Fe1 . C2 . C1 . 72.4(13) yes
Fe1 . C2 . C3 . 71.5(17) yes
C1 . C2 . C3 . 119.7(30) yes
Fe1 . C2 . H1 . 119.4(10) no
C1 . C2 . H1 . 119.2(18) no
C3 . C2 . H1 . 120.3(19) no
Fe1 . C3 . C2 . 71.0(17) yes
Fe1 . C3 . C4 . 69.9(17) yes
C2 . C3 . C4 . 106.2(27) yes
Fe1 . C3 . H2 . 127.0(8) no
C2 . C3 . H2 . 126.9(19) no
C4 . C3 . H2 . 126.8(19) no
Fe1 . C4 . C3 . 72.4(18) yes
Fe1 . C4 . C5 . 66.7(18) yes
C3 . C4 . C5 . 110.8(30) yes
Fe1 . C4 . H3 . 122.8(9) no
C3 . C4 . H3 . 123.0(19) no
C5 . C4 . H3 . 125.9(20) no
Fe1 . C5 . C1 . 72.8(15) yes
Fe1 . C5 . C4 . 74.7(18) yes
C1 . C5 . C4 . 110.7(29) yes
Fe1 . C5 . H4 . 125.0(10) no
C1 . C5 . H4 . 122.3(19) no
C4 . C5 . H4 . 126.7(20) no
Fe1 . C6 . C7 . 67.7(13) yes
Fe1 . C6 . C10 . 63.4(14) yes
C7 . C6 . C10 . 100.5(24) yes
Fe1 . C6 . C11 . 125.1(17) yes
C7 . C6 . C11 . 103.9(30) yes
C10 . C6 . C11 . 155.5(32) yes
Fe1 . C7 . C6 . 72.1(15) yes
Fe1 . C7 . C8 . 63.0(13) yes
C6 . C7 . C8 . 97.6(24) yes
Fe1 . C7 . H5 . 134.0(7) no
C6 . C7 . H5 . 126.6(19) no
C8 . C7 . H5 . 134.7(17) no
Fe1 . C8 . C7 . 69.1(11) yes
Fe1 . C8 . C9 . 74.1(19) yes
C7 . C8 . C9 . 119.6(26) yes
Fe1 . C8 . H6 . 119.6(9) no
C7 . C8 . H6 . 120.6(17) no
C9 . C8 . H6 . 118.8(20) no
Fe1 . C9 . C8 . 71.0(18) yes
Fe1 . C9 . C10 . 70.8(15) yes
C8 . C9 . C10 . 102.8(27) yes
Fe1 . C9 . H7 . 127.9(7) no
C8 . C9 . H7 . 132.0(20) no
C10 . C9 . H7 . 124.6(21) no
Fe1 . C10 . C6 . 72.1(13) yes
Fe1 . C10 . C9 . 71.4(17) yes
C6 . C10 . C9 . 118.6(30) yes
Fe1 . C10 . H8 . 116.9(9) no
C6 . C10 . H8 . 118.3(19) no
C9 . C10 . H8 . 122.0(21) no
C6 . C11 . C12 . 121.8(21) yes
C6 . C11 . H9 . 109.6(13) no
C12 . C11 . H9 . 103.6(12) no
C6 . C11 . H10 . 101.7(17) no
C12 . C11 . H10 . 110.3(16) no
H9 . C11 . H10 . 109.464 no
C11 . C12 . C13 . 128.1(23) yes
C11 . C12 . C15 . 117.7(21) yes
C13 . C12 . C15 . 114.2(24) yes
C12 . C13 . C14 . 124.4(25) yes
C12 . C13 . H11 . 109.4(17) no
C14 . C13 . H11 . 106.7(18) no
C12 . C13 . H12 . 101.8(20) no
C14 . C13 . H12 . 104.3(19) no
H11 . C13 . H12 . 109.459 no
C13 . C14 . H13 . 107.0(19) no
C13 . C14 . H14 . 112.0(16) no
H13 . C14 . H14 . 109.473(3) no
C13 . C14 . H15 . 109.4(18) no
H13 . C14 . H15 . 109.470(5) no
H14 . C14 . H15 . 109.473(4) no
C12 . C15 . C16 . 113.8(23) yes
C12 . C15 . C20 . 127.9(20) yes
C16 . C15 . C20 . 118.3(20) yes
C15 . C16 . C17 . 118.8(27) yes
C15 . C16 . H16 . 120.7(14) no
C17 . C16 . H16 . 120.4(17) no
C16 . C17 . C18 . 120.8(26) yes
C16 . C17 . H17 . 122.8(16) no
C18 . C17 . H17 . 116.3(18) no
C17 . C18 . C19 . 120.0(32) yes
C17 . C18 . H18 . 121.0(20) no
C19 . C18 . H18 . 119.0(26) no
C18 . C19 . C20 . 114.1(42) yes
C18 . C19 . H19 . 124.2(29) no
C20 . C19 . H19 . 121.7(22) no
C15 . C20 . C19 . 123.6(30) yes
C15 . C20 . H20 . 114.7(13) no
C19 . C20 . H20 . 121.7(22) no
Fe2 . C21 . C1 . 120.4(11) yes
Fe2 . C21 . C22 . 68.7(12) yes
C1 . C21 . C22 . 120.1(21) yes
Fe2 . C21 . C25 . 72.1(14) yes
C1 . C21 . C25 . 124.0(17) yes
C22 . C21 . C25 . 115.2(24) yes
Fe2 . C22 . C21 . 71.6(15) yes
Fe2 . C22 . C23 . 67.5(13) yes
C21 . C22 . C23 . 98.2(26) yes
Fe2 . C22 . H21 . 130.3(9) no
C21 . C22 . H21 . 130.0(16) no
C23 . C22 . H21 . 130.8(16) no
Fe2 . C23 . C22 . 68.1(13) yes
Fe2 . C23 . C24 . 71.0(13) yes
C22 . C23 . C24 . 109.3(18) yes
Fe2 . C23 . H22 . 123.6(6) no
C22 . C23 . H22 . 125.9(16) no
C24 . C23 . H22 . 124.6(12) no
Fe2 . C24 . C23 . 69.1(14) yes
Fe2 . C24 . C25 . 71.2(13) yes
C23 . C24 . C25 . 104.5(21) yes
Fe2 . C24 . H23 . 127.6(6) no
C23 . C24 . H23 . 126.7(13) no
C25 . C24 . H23 . 128.6(14) no
Fe2 . C25 . C21 . 72.3(14) yes
Fe2 . C25 . C24 . 69.7(11) yes
C21 . C25 . C24 . 112.4(23) yes
Fe2 . C25 . H24 . 124.2(7) no
C21 . C25 . H24 . 124.3(15) no
C24 . C25 . H24 . 123.3(14) no
Fe2 . C26 . C27 . 72.5(20) yes
Fe2 . C26 . C30 . 73.6(15) yes
C27 . C26 . C30 . 108.0(33) yes
Fe2 . C27 . C26 . 70.8(19) yes
Fe2 . C27 . C28 . 75.2(22) yes
C26 . C27 . C28 . 123.1(37) yes
Fe2 . C27 . H25 . 118.2(10) no
C26 . C27 . H25 . 119.5(24) no
C28 . C27 . H25 . 116.4(24) no
Fe2 . C28 . C27 . 73.8(21) yes
Fe2 . C28 . C29 . 70.5(12) yes
C27 . C28 . C29 . 102.6(28) yes
Fe2 . C28 . H26 . 126.6(9) no
C27 . C28 . H26 . 129.7(24) no
C29 . C28 . H26 . 127.0(16) no
Fe2 . C29 . C28 . 66.8(12) yes
Fe2 . C29 . C30 . 69.6(12) yes
C28 . C29 . C30 . 104.4(23) yes
Fe2 . C29 . H27 . 126.6(6) no
C28 . C29 . H27 . 126.6(16) no
C30 . C29 . H27 . 129.0(16) no
Fe2 . C30 . C26 . 67.5(16) yes
Fe2 . C30 . C29 . 70.2(13) yes
C26 . C30 . C29 . 101.0(28) yes
Fe2 . C30 . H28 . 128.7(8) no
C26 . C30 . H28 . 129.7(22) no
C29 . C30 . H28 . 129.1(16) no
C32 . C31 . H29 . 114.9(18) no
C32 . C31 . H30 . 105.4(22) no
H29 . C31 . H30 . 109.456(4) no
C31 . C32 . C33 . 118.5(24) yes
C31 . C32 . C35 . 131.7(25) yes
C33 . C32 . C35 . 109.5(23) yes
C32 . C33 . C34 . 118.9(20) yes
C32 . C33 . H31 . 109.4(15) no
C34 . C33 . H31 . 105.6(13) no
C32 . C33 . H32 . 105.5(17) no
C34 . C33 . H32 . 107.8(19) no
H31 . C33 . H32 . 109.462(4) no
C33 . C34 . H33 . 115.0(15) no
C33 . C34 . H34 . 105.6(14) no
H33 . C34 . H34 . 109.475(5) no
C33 . C34 . H35 . 107.7(19) no
H33 . C34 . H35 . 109.471(4) no
H34 . C34 . H35 . 109.468(4) no
C32 . C35 . C36 . 132.8(38) yes
C32 . C35 . C40 . 102.9(32) yes
C36 . C35 . C40 . 123.7(36) yes
C35 . C36 . C37 . 124.5(39) yes
C35 . C36 . H36 . 115.6(26) no
C37 . C36 . H36 . 119.9(23) no
C36 . C37 . C38 . 108.6(32) yes
C36 . C37 . H37 . 123.3(23) no
C38 . C37 . H37 . 128.1(21) no
C37 . C38 . C39 . 124.3(27) yes
C37 . C38 . H38 . 119.7(20) no
C39 . C38 . H38 . 116.0(14) no
C38 . C39 . C40 . 120.7(25) yes
C38 . C39 . H39 . 118.5(13) no
C40 . C39 . H39 . 120.3(18) no
C35 . C40 . C39 . 116.2(31) yes
C35 . C40 . H40 . 128.9(21) no
C39 . C40 . H40 . 114.3(22) no

loop_
_geom_bond_atom_site_label_1
_geom_bond_site_symmetry_1
_geom_bond_atom_site_label_2
_geom_bond_site_symmetry_2
_geom_bond_distance
_geom_bond_publ_flag
I1 . I2 . 2.926(4) yes
I2 . I3 . 2.855(4) yes
I4 . I5 . 2.7667(17) yes
Fe1 . C1 . 2.12(2) yes
Fe1 . C2 . 2.06(3) yes
Fe1 . C3 . 2.07(3) yes
Fe1 . C4 . 2.04(3) yes
Fe1 . C5 . 1.94(3) yes
Fe1 . C6 . 2.20(3) yes
Fe1 . C7 . 2.14(2) yes
Fe1 . C8 . 2.04(2) yes
Fe1 . C9 . 2.08(3) yes
Fe1 . C10 . 2.07(3) yes
Fe2 . C21 . 2.10(2) yes
Fe2 . C22 . 2.06(2) yes
Fe2 . C23 . 2.05(2) yes
Fe2 . C24 . 2.08(2) yes
Fe2 . C25 . 2.097(18) yes
Fe2 . C26 . 1.96(3) yes
Fe2 . C27 . 1.98(3) yes
Fe2 . C28 . 2.00(2) yes
Fe2 . C29 . 2.05(2) yes
Fe2 . C30 . 2.04(2) yes
C1 . C2 . 1.41(3) yes
C1 . C5 . 1.60(4) yes
C1 . C21 . 1.47(2) yes
C2 . C3 . 1.33(4) yes
C2 . H1 . 0.950 no
C3 . C4 . 1.33(4) yes
C3 . H2 . 0.950 no
C4 . C5 . 1.32(4) yes
C4 . H3 . 0.950 no
C5 . H4 . 0.950 no
C6 . C7 . 1.49(4) yes
C6 . C10 . 1.62(4) yes
C6 . C11 . 1.45(4) yes
C7 . C8 . 1.70(4) yes
C7 . H5 . 0.950 no
C8 . C9 . 1.24(5) yes
C8 . H6 . 0.950 no
C9 . C10 . 1.34(4) yes
C9 . H7 . 0.950 no
C10 . H8 . 0.950 no
C11 . C12 . 1.36(3) yes
C11 . H9 . 0.950 no
C11 . H10 . 0.950 no
C12 . C13 . 1.31(4) yes
C12 . C15 . 1.59(3) yes
C13 . C14 . 1.50(4) yes
C13 . H11 . 0.950 no
C13 . H12 . 0.950 no
C14 . H13 . 0.950 no
C14 . H14 . 0.950 no
C14 . H15 . 0.950 no
C15 . C16 . 1.43(3) yes
C15 . C20 . 1.32(3) yes
C16 . C17 . 1.38(3) yes
C16 . H16 . 0.950 no
C17 . C18 . 1.25(5) yes
C17 . H17 . 0.950 no
C18 . C19 . 1.51(6) yes
C18 . H18 . 0.950 no
C19 . C20 . 1.35(6) yes
C19 . H19 . 0.950 no
C20 . H20 . 0.950 no
C21 . C22 . 1.41(4) yes
C21 . C25 . 1.28(3) yes
C22 . C23 . 1.55(4) yes
C22 . H21 . 0.950 no
C23 . C24 . 1.41(4) yes
C23 . H22 . 0.950 no
C24 . C25 . 1.40(2) yes
C24 . H23 . 0.950 no
C25 . H24 . 0.950 no
C26 . C27 . 1.24(5) yes
C26 . C30 . 1.34(4) yes
C27 . C28 . 1.06(4) yes
C27 . H25 . 0.950 no
C28 . C29 . 1.47(4) yes
C28 . H26 . 0.950 no
C29 . C30 . 1.40(3) yes
C29 . H27 . 0.950 no
C30 . H28 . 0.950 no
C31 . C32 . 1.26(3) yes
C31 . H29 . 0.950 no
C31 . H30 . 0.950 no
C32 . C33 . 1.72(4) yes
C32 . C35 . 1.50(5) yes
C33 . C34 . 1.53(3) yes
C33 . H31 . 0.950 no
C33 . H32 . 0.950 no
C34 . H33 . 0.950 no
C34 . H34 . 0.950 no
C34 . H35 . 0.950 no
C35 . C36 . 1.19(5) yes
C35 . C40 . 1.54(5) yes
C36 . C37 . 1.51(5) yes
C36 . H36 . 0.950 no
C37 . C38 . 1.61(5) yes
C37 . H37 . 0.950 no
C38 . C39 . 1.25(4) yes
C38 . H38 . 0.950 no
C39 . C40 . 1.42(4) yes
C39 . H39 . 0.95005(5) no
C40 . H40 . 0.950 no

loop_
_geom_contact_atom_site_label_1
_geom_contact_site_symmetry_1
_geom_contact_atom_site_label_2
_geom_contact_site_symmetry_2
_geom_contact_distance
_geom_contact_publ_flag
I1 . I2 . 2.926(4) yes
I1 . I5 1_455 3.355(3) yes
I1 . H15 2_556 3.23(3) no
I1 . H18 2_656 3.30(3) no
I1 . H22 2_556 3.33(2) no
I1 . H23 . 3.47(2) no
I2 . I3 . 2.855(4) yes
I2 . H4 1_565 3.24(3) no
I2 . H13 . 3.29(3) no
I2 . H23 . 3.29(2) no
I2 . H24 . 3.36(2) no
I2 . H34 1_565 3.33(3) no
I2 . H39 2_557 3.373(17) no
I3 . I4 . 3.328(3) yes
I3 . H2 2_657 3.18(3) no
I3 . H5 . 3.44(3) no
I3 . H24 . 3.480(19) no
I3 . H35 2_657 3.29(3) no
I3 . H38 2_557 3.17(3) no
I4 . I5 . 2.7667(17) yes
I4 . H5 . 3.29(3) no
I4 . H16 . 3.28(3) no
I4 . H31 2_657 3.59(3) no
I4 . H36 1_665 3.59(3) no
I4 . H37 1_665 3.19(5) no
I4 . H40 2_657 3.40(3) no
I5 . H16 . 3.40(3) no
I5 . H17 . 3.55(3) no
I5 . H20 2_656 3.36(3) no
I5 . H36 1_665 3.21(3) no
I5 . H39 2_657 3.56(3) no
I5 . H40 2_657 3.48(3) no
Fe1 . C1 . 2.12(2) yes
Fe1 . C2 . 2.06(3) yes
Fe1 . C3 . 2.07(3) yes
Fe1 . C4 . 2.04(3) yes
Fe1 . C5 . 1.94(3) yes
Fe1 . C6 . 2.20(3) yes
Fe1 . C7 . 2.14(2) yes
Fe1 . C8 . 2.04(2) yes
Fe1 . C9 . 2.08(3) yes
Fe1 . C10 . 2.07(3) yes
Fe1 . C11 . 3.26(2) yes
Fe1 . C21 . 3.20(2) yes
Fe1 . H1 . 2.66(3) no
Fe1 . H2 . 2.75(3) no
Fe1 . H3 . 2.67(3) no
Fe1 . H4 . 2.60(3) no
Fe1 . H5 . 2.88(3) no
Fe1 . H6 . 2.64(3) no
Fe1 . H7 . 2.76(3) no
Fe1 . H8 . 2.64(3) no
Fe1 . H9 . 3.28(2) no
Fe1 . H10 . 3.43(2) no
Fe2 . C1 . 3.11(2) yes
Fe2 . C21 . 2.10(2) yes
Fe2 . C22 . 2.06(2) yes
Fe2 . C23 . 2.05(2) yes
Fe2 . C24 . 2.08(2) yes
Fe2 . C25 . 2.097(18) yes
Fe2 . C26 . 1.96(3) yes
Fe2 . C27 . 1.98(3) yes
Fe2 . C28 . 2.00(2) yes
Fe2 . C29 . 2.05(2) yes
Fe2 . C30 . 2.04(2) yes
Fe2 . C31 . 3.319(18) yes
Fe2 . H21 . 2.77(3) no
Fe2 . H22 . 2.70(2) no
Fe2 . H23 . 2.76(2) no
Fe2 . H24 . 2.746(19) no
Fe2 . H25 . 2.57(3) no
Fe2 . H26 . 2.67(2) no
Fe2 . H27 . 2.72(2) no
Fe2 . H28 . 2.73(2) no
Fe2 . H29 . 3.443(18) no
Fe2 . H30 . 3.458(19) no
C1 . C2 . 1.41(3) yes
C1 . C3 . 2.37(4) yes
C1 . C4 . 2.40(4) yes
C1 . C5 . 1.60(4) yes
C1 . C6 . 3.55(3) yes
C1 . C21 . 1.47(2) yes
C1 . C22 . 2.50(4) yes
C1 . C25 . 2.43(3) yes
C1 . H1 . 2.05(4) no
C1 . H2 . 3.27(4) no
C1 . H3 . 3.33(4) no
C1 . H4 . 2.25(4) no
C1 . H9 . 3.41(3) no
C1 . H21 . 2.82(4) no
C1 . H24 . 2.67(3) no
C1 . H29 . 3.02(3) no
C2 . C3 . 1.33(4) yes
C2 . C4 . 2.12(4) yes
C2 . C5 . 2.17(4) yes
C2 . C7 . 3.44(3) yes
C2 . C21 . 2.63(3) yes
C2 . C25 . 3.12(4) yes
C2 . H1 . 0.950 no
C2 . H2 . 2.04(4) no
C2 . H3 . 3.03(4) no
C2 . H4 . 3.09(4) no
C2 . H24 . 2.91(4) no
C2 . H29 . 3.15(3) no
C2 . H30 . 3.52(3) no
C2 . H33 2_657 3.43(4) no
C3 . C4 . 1.33(4) yes
C3 . C5 . 2.18(5) yes
C3 . C8 . 3.27(4) yes
C3 . C9 . 3.51(4) yes
C3 . H1 . 1.98(5) no
C3 . H2 . 0.950 no
C3 . H3 . 2.01(5) no
C3 . H4 . 3.09(5) no
C3 . H6 . 3.28(4) no
C3 . H29 . 3.50(3) no
C3 . H33 2_657 3.08(4) no
C3 . H35 . 3.32(4) no
C3 . H38 1_655 3.46(4) no
C4 . C5 . 1.32(4) yes
C4 . C8 . 3.41(4) yes
C4 . C9 . 3.16(4) yes
C4 . H1 . 3.02(4) no
C4 . H2 . 2.04(4) no
C4 . H3 . 0.950 no
C4 . H4 . 2.03(4) no
C4 . H6 . 3.58(4) no
C4 . H7 . 3.29(4) no
C4 . H29 . 3.44(3) no
C4 . H35 . 3.30(4) no
C5 . C9 . 3.40(4) yes
C5 . C10 . 3.33(4) yes
C5 . C21 . 2.84(5) yes
C5 . C22 . 3.34(5) yes
C5 . H1 . 3.10(5) no
C5 . H2 . 3.09(5) no
C5 . H3 . 2.03(5) no
C5 . H4 . 0.950 no
C5 . H8 . 3.39(4) no
C5 . H21 . 3.19(5) no
C5 . H29 . 3.22(3) no
C6 . C7 . 1.49(4) yes
C6 . C8 . 2.41(4) yes
C6 . C9 . 2.55(4) yes
C6 . C10 . 1.62(4) yes
C6 . C11 . 1.45(4) yes
C6 . C12 . 2.45(4) yes
C6 . C15 . 2.93(3) yes
C6 . C16 . 3.49(4) yes
C6 . H5 . 2.19(5) no
C6 . H6 . 3.31(4) no
C6 . H7 . 3.45(4) no
C6 . H8 . 2.23(5) no
C6 . H9 . 1.98(3) no
C6 . H10 . 1.89(4) no
C6 . H16 . 3.54(5) no
C7 . C8 . 1.70(4) yes
C7 . C9 . 2.55(4) yes
C7 . C10 . 2.39(4) yes
C7 . C11 . 2.32(4) yes
C7 . C12 . 3.44(5) yes
C7 . H1 . 3.47(3) no
C7 . H5 . 0.950 no
C7 . H6 . 2.33(4) no
C7 . H7 . 3.48(4) no
C7 . H8 . 3.28(4) no
C7 . H9 . 2.90(4) no
C7 . H10 . 2.07(4) no
C7 . H27 1_655 3.46(3) no
C7 . H31 2_657 3.44(4) no
C8 . C9 . 1.24(5) yes
C8 . C10 . 2.02(5) yes
C8 . C28 1_655 3.29(2) yes
C8 . C29 1_655 3.38(3) yes
C8 . H2 . 3.42(4) no
C8 . H3 . 3.60(4) no
C8 . H5 . 2.46(5) no
C8 . H6 . 0.950 no
C8 . H7 . 2.00(5) no
C8 . H8 . 2.92(5) no
C8 . H26 1_655 3.24(3) no
C8 . H27 1_655 3.42(4) no
C8 . H33 2_657 3.59(4) no
C9 . C10 . 1.34(4) yes
C9 . C28 1_655 3.54(4) yes
C9 . H3 . 3.18(4) no
C9 . H5 . 3.46(4) no
C9 . H6 . 1.89(5) no
C9 . H7 . 0.950 no
C9 . H8 . 2.01(5) no
C9 . H26 1_655 3.27(4) no
C10 . C11 . 3.00(4) yes
C10 . H4 . 3.47(4) no
C10 . H5 . 3.33(4) no
C10 . H6 . 2.92(5) no
C10 . H7 . 2.04(4) no
C10 . H8 . 0.950 no
C10 . H9 . 3.35(4) no
C10 . H10 . 3.50(4) no
C10 . H26 1_655 3.50(3) no
C11 . C12 . 1.36(3) yes
C11 . C13 . 2.40(3) yes
C11 . C14 . 3.02(4) yes
C11 . C15 . 2.53(3) yes
C11 . C16 . 3.19(3) yes
C11 . C20 . 3.53(3) yes
C11 . H5 . 2.50(4) no
C11 . H8 . 3.40(4) no
C11 . H9 . 0.950 no
C11 . H10 . 0.950 no
C11 . H11 . 2.95(3) no
C11 . H12 . 2.97(3) no
C11 . H13 . 2.99(3) no
C11 . H15 . 2.99(3) no
C11 . H16 . 3.09(3) no
C12 . C13 . 1.31(4) yes
C12 . C14 . 2.49(3) yes
C12 . C15 . 1.59(3) yes
C12 . C16 . 2.54(3) yes
C12 . C20 . 2.62(3) yes
C12 . H5 . 3.55(5) no
C12 . H9 . 1.83(3) no
C12 . H10 . 1.91(3) no
C12 . H11 . 1.86(4) no
C12 . H12 . 1.77(4) no
C12 . H13 . 2.76(3) no
C12 . H14 . 3.25(4) no
C12 . H15 . 2.70(3) no
C12 . H16 . 2.64(3) no
C12 . H19 2_656 3.40(6) no
C12 . H20 . 2.73(4) no
C13 . C14 . 1.50(4) yes
C13 . C15 . 2.44(4) yes
C13 . C16 . 3.36(3) yes
C13 . C19 2_656 3.45(7) yes
C13 . C20 . 3.24(4) yes
C13 . H9 . 2.45(3) no
C13 . H10 . 2.82(3) no
C13 . H11 . 0.950 no
C13 . H12 . 0.950 no
C13 . H13 . 2.00(4) no
C13 . H14 . 2.06(4) no
C13 . H15 . 2.03(4) no
C13 . H16 . 3.41(3) no
C13 . H19 2_656 2.93(7) no
C13 . H20 . 3.13(4) no
C13 . H26 2_556 3.45(4) no
C14 . H9 . 2.58(4) no
C14 . H10 . 3.38(4) no
C14 . H11 . 2.00(4) no
C14 . H12 . 1.97(4) no
C14 . H13 . 0.950 no
C14 . H14 . 0.950 no
C14 . H15 . 0.950 no
C14 . H19 2_656 3.26(7) no
C14 . H26 2_556 3.55(4) no
C15 . C16 . 1.43(3) yes
C15 . C17 . 2.43(3) yes
C15 . C18 . 2.73(3) yes
C15 . C19 . 2.35(6) yes
C15 . C20 . 1.32(3) yes
C15 . H8 2_656 3.14(3) no
C15 . H9 . 3.24(3) no
C15 . H10 . 2.97(3) no
C15 . H11 . 2.66(4) no
C15 . H12 . 2.42(3) no
C15 . H16 . 2.09(4) no
C15 . H17 . 3.30(3) no
C15 . H19 . 3.20(6) no
C15 . H20 . 1.92(3) no
C16 . C17 . 1.38(3) yes
C16 . C18 . 2.29(5) yes
C16 . C19 . 2.75(6) yes
C16 . C20 . 2.37(4) yes
C16 . H8 2_656 3.13(4) no
C16 . H10 . 3.22(3) no
C16 . H11 . 3.21(3) no
C16 . H12 . 3.56(3) no
C16 . H16 . 0.950 no
C16 . H17 . 2.06(3) no
C16 . H18 . 3.13(4) no
C16 . H20 . 3.20(4) no
C17 . C18 . 1.25(5) yes
C17 . C19 . 2.39(5) yes
C17 . C20 . 2.73(4) yes
C17 . H8 2_656 3.17(4) no
C17 . H16 . 2.04(3) no
C17 . H17 . 0.950 no
C17 . H18 . 1.92(5) no
C17 . H19 . 3.23(5) no
C17 . H22 1_655 3.19(3) no
C17 . H26 1_655 3.50(5) no
C18 . C19 . 1.51(6) yes
C18 . C20 . 2.40(4) yes
C18 . H4 2_656 3.45(5) no
C18 . H8 2_656 2.99(5) no
C18 . H11 2_646 3.49(6) no
C18 . H16 . 3.13(5) no
C18 . H17 . 1.88(6) no
C18 . H18 . 0.950 no
C18 . H19 . 2.19(7) no
C18 . H20 . 3.27(4) no
C18 . H22 1_655 3.08(4) no
C19 . C20 . 1.35(6) yes
C19 . H8 2_656 3.22(6) no
C19 . H11 2_646 2.58(7) no
C19 . H13 2_646 3.47(7) no
C19 . H17 . 3.22(5) no
C19 . H18 . 2.14(5) no
C19 . H19 . 0.950 no
C19 . H20 . 2.02(6) no
C20 . H8 2_656 3.10(4) no
C20 . H11 . 3.57(4) no
C20 . H11 2_646 3.14(4) no
C20 . H12 . 2.83(4) no
C20 . H16 . 3.22(4) no
C20 . H18 . 3.22(4) no
C20 . H19 . 2.02(6) no
C20 . H20 . 0.950 no
C21 . C22 . 1.41(4) yes
C21 . C23 . 2.24(3) yes
C21 . C24 . 2.23(3) yes
C21 . C25 . 1.28(3) yes
C21 . C26 . 3.47(3) yes
C21 . H1 . 2.86(3) no
C21 . H4 . 3.17(4) no
C21 . H9 . 2.90(3) no
C21 . H21 . 2.15(4) no
C21 . H22 . 3.17(3) no
C21 . H23 . 3.14(4) no
C21 . H24 . 1.98(4) no
C22 . C23 . 1.55(4) yes
C22 . C24 . 2.42(4) yes
C22 . C25 . 2.28(4) yes
C22 . C26 . 3.56(4) yes
C22 . C27 . 3.36(4) yes
C22 . C28 . 3.49(3) yes
C22 . H4 . 3.25(5) no
C22 . H9 . 3.35(3) no
C22 . H14 2_546 3.48(4) no
C22 . H15 . 3.57(4) no
C22 . H21 . 0.950 no
C22 . H22 . 2.25(4) no
C22 . H23 . 3.34(4) no
C22 . H24 . 3.18(4) no
C22 . H25 . 3.39(4) no
C23 . C24 . 1.41(4) yes
C23 . C25 . 2.22(3) yes
C23 . C28 . 3.27(4) yes
C23 . C29 . 3.56(3) yes
C23 . H14 2_546 3.59(5) no
C23 . H15 . 3.02(4) no
C23 . H17 1_455 3.30(4) no
C23 . H21 . 2.29(5) no
C23 . H22 . 0.950 no
C23 . H23 . 2.12(4) no
C23 . H24 . 3.13(3) no
C23 . H26 . 3.40(3) no
C24 . C25 . 1.40(2) yes
C24 . C29 . 3.33(3) yes
C24 . H9 . 3.57(3) no
C24 . H13 . 3.37(4) no
C24 . H15 . 3.32(4) no
C24 . H17 1_455 3.42(3) no
C24 . H21 . 3.34(4) no
C24 . H22 . 2.10(3) no
C24 . H23 . 0.950 no
C24 . H24 . 2.08(3) no
C24 . H27 . 3.47(3) no
C25 . C30 . 3.44(3) yes
C25 . H1 . 2.95(3) no
C25 . H9 . 3.09(3) no
C25 . H21 . 3.19(4) no
C25 . H22 . 3.14(3) no
C25 . H23 . 2.12(3) no
C25 . H24 . 0.950 no
C26 . C27 . 1.24(5) yes
C26 . C28 . 2.03(5) yes
C26 . C29 . 2.11(4) yes
C26 . C30 . 1.34(4) yes
C26 . C31 . 1.79(4) yes
C26 . C32 . 2.57(4) yes
C26 . C35 . 3.06(4) yes
C26 . C36 . 3.52(5) yes
C26 . H25 . 1.90(5) no
C26 . H26 . 2.94(5) no
C26 . H27 . 3.05(4) no
C26 . H28 . 2.08(5) no
C26 . H29 . 2.27(4) no
C26 . H30 . 2.23(5) no
C26 . H36 . 3.34(5) no
C27 . C28 . 1.06(4) yes
C27 . C29 . 2.00(4) yes
C27 . C30 . 2.09(4) yes
C27 . C31 . 2.93(4) yes
C27 . C32 . 3.53(4) yes
C27 . H6 1_455 3.51(4) no
C27 . H25 . 0.950 no
C27 . H26 . 1.82(4) no
C27 . H27 . 2.90(5) no
C27 . H28 . 3.01(4) no
C27 . H29 . 3.25(4) no
C27 . H30 . 3.47(4) no
C27 . H36 . 3.41(5) no
C28 . C29 . 1.47(4) yes
C28 . C30 . 2.28(4) yes
C28 . H6 1_455 3.31(3) no
C28 . H14 2_546 3.41(4) no
C28 . H22 . 3.37(4) no
C28 . H25 . 1.71(5) no
C28 . H26 . 0.950 no
C28 . H27 . 2.18(4) no
C28 . H28 . 3.21(4) no
C29 . C30 . 1.40(3) yes
C29 . H6 1_455 3.18(3) no
C29 . H23 . 3.49(3) no
C29 . H25 . 2.92(4) no
C29 . H26 . 2.18(3) no
C29 . H27 . 0.950 no
C29 . H28 . 2.13(3) no
C30 . C31 . 2.45(3) yes
C30 . C32 . 3.20(4) yes
C30 . C35 . 3.50(4) yes
C30 . H24 . 3.58(3) no
C30 . H25 . 2.98(4) no
C30 . H26 . 3.20(4) no
C30 . H27 . 2.13(3) no
C30 . H28 . 0.950 no
C30 . H29 . 3.12(3) no
C30 . H30 . 2.37(3) no
C30 . H32 2_557 3.51(3) no
C31 . C32 . 1.26(3) yes
C31 . C33 . 2.57(3) yes
C31 . C34 . 3.09(4) yes
C31 . C35 . 2.52(4) yes
C31 . C36 . 3.39(4) yes
C31 . C40 . 3.30(4) yes
C31 . H25 . 3.25(4) no
C31 . H28 . 2.54(3) no
C31 . H29 . 0.950 no
C31 . H30 . 0.950 no
C31 . H31 . 3.06(3) no
C31 . H32 . 3.19(3) no
C31 . H34 . 3.06(4) no
C31 . H35 . 2.93(3) no
C31 . H36 . 3.38(4) no
C31 . H40 . 3.31(4) no
C32 . C33 . 1.72(4) yes
C32 . C34 . 2.80(4) yes
C32 . C35 . 1.50(5) yes
C32 . C36 . 2.47(5) yes
C32 . C40 . 2.38(5) yes
C32 . H28 . 3.21(5) no
C32 . H29 . 1.87(3) no
C32 . H30 . 1.77(5) no
C32 . H31 . 2.22(3) no
C32 . H32 . 2.17(4) no
C32 . H34 . 2.91(5) no
C32 . H35 . 2.95(4) no
C32 . H36 . 2.64(5) no
C32 . H40 . 2.58(5) no
C33 . C34 . 1.53(3) yes
C33 . C35 . 2.63(4) yes
C33 . C36 . 3.39(4) yes
C33 . C40 . 3.21(5) yes
C33 . H29 . 2.62(3) no
C33 . H30 . 2.94(3) no
C33 . H31 . 0.950 no
C33 . H32 . 0.950 no
C33 . H33 . 2.11(4) no
C33 . H34 . 2.01(3) no
C33 . H35 . 2.03(3) no
C33 . H36 . 3.51(4) no
C33 . H40 . 3.31(6) no
C34 . H2 2_647 3.37(5) no
C34 . H29 . 2.64(4) no
C34 . H30 . 3.48(4) no
C34 . H31 . 2.01(3) no
C34 . H32 . 2.03(3) no
C34 . H33 . 0.950 no
C34 . H34 . 0.950 no
C34 . H35 . 0.950 no
C34 . H38 2_547 3.46(5) no
C35 . C36 . 1.19(5) yes
C35 . C37 . 2.40(6) yes
C35 . C38 . 2.76(5) yes
C35 . C39 . 2.52(4) yes
C35 . C40 . 1.54(5) yes
C35 . H28 . 3.58(5) no
C35 . H28 2_547 3.31(4) no
C35 . H29 . 3.26(4) no
C35 . H30 . 2.92(5) no
C35 . H31 . 2.98(4) no
C35 . H32 . 2.61(4) no
C35 . H36 . 1.82(4) no
C35 . H37 . 3.24(6) no
C35 . H39 . 3.39(4) no
C35 . H40 . 2.26(6) no
C36 . C37 . 1.51(5) yes
C36 . C38 . 2.54(4) yes
C36 . C39 . 2.85(4) yes
C36 . C40 . 2.42(5) yes
C36 . H6 1_455 3.36(4) no
C36 . H28 2_547 3.18(5) no
C36 . H32 . 3.06(4) no
C36 . H36 . 0.950 no
C36 . H37 . 2.18(5) no
C36 . H38 . 3.39(4) no
C36 . H40 . 3.29(5) no
C36 . H40 2_547 3.49(7) no
C37 . C38 . 1.61(5) yes
C37 . C39 . 2.54(6) yes
C37 . C40 . 2.91(6) yes
C37 . H2 1_455 3.57(5) no
C37 . H3 1_455 3.50(5) no
C37 . H6 1_455 3.27(4) no
C37 . H28 2_547 2.99(4) no
C37 . H30 2_547 3.44(4) no
C37 . H36 . 2.15(6) no
C37 . H37 . 0.950 no
C37 . H38 . 2.24(5) no
C37 . H39 . 3.37(6) no
C38 . C39 . 1.25(4) yes
C38 . C40 . 2.32(5) yes
C38 . H2 1_455 3.21(4) no
C38 . H6 1_455 3.54(4) no
C38 . H24 2_547 3.34(3) no
C38 . H28 2_547 3.15(4) no
C38 . H32 2_557 3.58(4) no
C38 . H33 2_557 3.39(5) no
C38 . H34 2_557 3.55(5) no
C38 . H36 . 3.42(4) no
C38 . H37 . 2.32(5) no
C38 . H38 . 0.950 no
C38 . H39 . 1.90(3) no
C38 . H40 . 3.12(5) no
C39 . C40 . 1.42(4) yes
C39 . H28 2_547 3.18(4) no
C39 . H32 2_557 3.12(4) no
C39 . H34 2_557 3.36(4) no
C39 . H37 . 3.39(6) no
C39 . H38 . 1.87(3) no
C39 . H39 . 0.95005(5) no
C39 . H40 . 2.01(4) no
C40 . H28 2_547 3.28(7) no
C40 . H30 . 3.26(4) no
C40 . H31 . 3.09(5) no
C40 . H32 . 3.35(6) no
C40 . H32 2_557 3.23(6) no
C40 . H36 . 3.26(5) no
C40 . H38 . 3.15(4) no
C40 . H39 . 2.07(4) no
C40 . H40 . 0.950 no
H1 . H2 . 2.38(4) no
H1 . H5 . 3.50(3) no
H1 . H24 . 2.47(4) no
H1 . H30 . 3.59(3) no
H1 . H33 2_657 3.06(4) no
H2 . H3 . 2.41(4) no
H2 . H6 . 3.15(4) no
H2 . H33 2_657 2.45(5) no
H2 . H35 . 3.41(4) no
H2 . H37 1_655 3.54(6) no
H2 . H38 1_655 2.57(4) no
H3 . H4 . 2.45(4) no
H3 . H7 . 3.03(4) no
H3 . H35 . 3.39(4) no
H3 . H37 1_655 2.90(5) no
H4 . H8 . 3.26(4) no
H4 . H18 2_646 2.82(6) no
H4 . H21 . 2.84(5) no
H4 . H29 . 3.58(3) no
H5 . H6 . 2.86(4) no
H5 . H9 . 3.09(4) no
H5 . H10 . 1.88(4) no
H5 . H16 . 3.38(4) no
H5 . H27 1_655 3.37(3) no
H5 . H31 2_657 2.89(5) no
H5 . H33 2_657 3.40(4) no
H6 . H7 . 2.34(5) no
H6 . H26 1_655 3.51(3) no
H6 . H27 1_655 3.34(4) no
H6 . H31 2_657 3.31(5) no
H6 . H32 2_657 3.26(4) no
H6 . H33 2_657 3.07(4) no
H6 . H36 1_655 3.57(5) no
H7 . H8 . 2.39(4) no
H7 . H20 2_646 3.45(5) no
H7 . H26 1_655 3.49(4) no
H7 . H36 1_655 3.39(5) no
H7 . H37 1_655 3.45(5) no
H8 . H9 . 3.60(4) no
H8 . H11 2_646 3.50(4) no
H8 . H12 2_646 3.59(4) no
H8 . H18 2_646 3.25(5) no
H8 . H20 2_646 3.51(4) no
H9 . H10 . 1.55131(6) no
H9 . H11 . 3.15(3) no
H9 . H12 . 3.01(3) no
H9 . H13 . 2.53(4) no
H9 . H14 . 3.53(4) no
H9 . H15 . 2.34(4) no
H9 . H24 . 3.42(3) no
H10 . H11 . 3.12(3) no
H10 . H12 . 3.56(4) no
H10 . H13 . 3.10(3) no
H10 . H15 . 3.53(4) no
H10 . H16 . 2.85(3) no
H10 . H19 2_656 3.50(5) no
H11 . H12 . 1.55123(6) no
H11 . H13 . 2.25(4) no
H11 . H14 . 2.31(4) no
H11 . H15 . 2.76(4) no
H11 . H16 . 3.14(3) no
H11 . H19 2_656 2.20(6) no
H11 . H20 2_656 3.39(4) no
H11 . H26 2_556 3.08(4) no
H12 . H13 . 2.72(4) no
H12 . H14 . 2.26(4) no
H12 . H15 . 2.27(4) no
H12 . H20 . 2.52(4) no
H12 . H25 2_556 3.41(4) no
H12 . H26 2_556 3.16(4) no
H13 . H14 . 1.55132(9) no
H13 . H15 . 1.55138(6) no
H13 . H19 2_656 2.81(7) no
H13 . H23 . 3.35(3) no
H14 . H15 . 1.55133(7) no
H14 . H19 2_656 3.50(6) no
H14 . H21 2_556 3.08(4) no
H14 . H22 2_556 3.18(5) no
H14 . H25 2_556 3.09(4) no
H14 . H26 2_556 2.87(4) no
H15 . H22 . 3.12(4) no
H15 . H23 . 3.59(4) no
H16 . H17 . 2.38(3) no
H16 . H19 2_656 3.50(5) no
H16 . H20 2_656 3.04(5) no
H17 . H18 . 2.18(5) no
H17 . H22 1_655 2.71(4) no
H17 . H23 1_655 3.00(3) no
H17 . H26 1_655 3.59(5) no
H17 . H27 1_655 3.44(3) no
H18 . H19 . 2.53(6) no
H18 . H21 2_656 3.32(5) no
H18 . H22 1_655 2.78(4) no
H19 . H20 . 2.36(6) no
H21 . H22 . 2.73(4) no
H21 . H25 . 3.38(4) no
H22 . H23 . 2.52(4) no
H22 . H26 . 3.24(4) no
H23 . H24 . 2.51(3) no
H23 . H27 . 3.37(3) no
H23 . H39 2_557 3.23(3) no
H24 . H28 . 3.53(3) no
H24 . H38 2_557 3.03(3) no
H24 . H39 2_557 3.27(4) no
H25 . H26 . 2.10(4) no
H25 . H29 . 3.38(4) no
H25 . H36 . 3.28(5) no
H26 . H27 . 2.61(4) no
H27 . H28 . 2.60(3) no
H27 . H31 2_557 3.22(3) no
H28 . H29 . 3.27(3) no
H28 . H30 . 2.10(3) no
H28 . H32 2_557 3.12(3) no
H28 . H37 2_557 3.34(4) no
H28 . H39 2_557 3.54(4) no
H28 . H40 . 3.49(5) no
H29 . H30 . 1.55111(6) no
H29 . H31 . 3.22(3) no
H29 . H32 . 3.28(3) no
H29 . H33 . 3.58(4) no
H29 . H34 . 2.47(4) no
H29 . H35 . 2.39(3) no
H30 . H31 . 3.16(3) no
H30 . H35 . 3.12(4) no
H30 . H37 2_557 3.16(4) no
H30 . H40 . 3.01(4) no
H31 . H32 . 1.55123(5) no
H31 . H33 . 2.35(4) no
H31 . H34 . 2.74(3) no
H31 . H35 . 2.28(3) no
H31 . H40 . 2.98(6) no
H32 . H33 . 2.38(3) no
H32 . H34 . 2.28(3) no
H32 . H35 . 2.78(4) no
H32 . H36 . 3.14(4) no
H32 . H39 2_547 3.34(3) no
H32 . H40 2_547 3.22(6) no
H33 . H34 . 1.55138(7) no
H33 . H35 . 1.55135(8) no
H33 . H38 2_547 2.96(5) no
H34 . H35 . 1.55132(5) no
H34 . H38 2_547 3.14(5) no
H34 . H39 2_547 3.11(4) no
H36 . H37 . 2.51(5) no
H36 . H40 2_547 3.09(7) no
H37 . H38 . 2.69(5) no
H38 . H39 . 2.16(3) no
H39 . H40 . 2.31(4) no

loop_
_geom_torsion_atom_site_label_1
_geom_torsion_site_symmetry_1
_geom_torsion_atom_site_label_2
_geom_torsion_site_symmetry_2
_geom_torsion_atom_site_label_3
_geom_torsion_site_symmetry_3
_geom_torsion_atom_site_label_4
_geom_torsion_site_symmetry_4
_geom_torsion
_geom_torsion_publ_flag
C2 . Fe1 . C1 . C2 . 0.0(24) yes
C2 . Fe1 . C1 . C5 . -105.6(41) yes
C2 . Fe1 . C1 . C21 . 126.3(60) yes
C3 . Fe1 . C1 . C2 . 29.5(30) yes
C3 . Fe1 . C1 . C5 . -76.1(36) yes
C3 . Fe1 . C1 . C21 . 155.9(52) yes
C4 . Fe1 . C1 . C2 . 69.8(33) yes
C4 . Fe1 . C1 . C5 . -35.8(30) yes
C4 . Fe1 . C1 . C21 . -163.9(51) yes
C5 . Fe1 . C1 . C2 . 105.6(42) yes
C5 . Fe1 . C1 . C5 . 0.0(30) yes
C5 . Fe1 . C1 . C21 . -128.1(59) yes
C6 . Fe1 . C1 . C2 . -125.7(44) yes
C6 . Fe1 . C1 . C5 . 128.7(46) yes
C6 . Fe1 . C1 . C21 . 0.6(66) yes
C7 . Fe1 . C1 . C2 . -82.5(48) yes
C7 . Fe1 . C1 . C5 . 171.9(53) yes
C7 . Fe1 . C1 . C21 . 43.9(70) yes
C8 . Fe1 . C1 . C2 . -40.0(17) yes
C8 . Fe1 . C1 . C5 . -145.6(18) yes
C8 . Fe1 . C1 . C21 . 86.4(18) yes
C9 . Fe1 . C1 . C2 . 137.5(12) yes
C9 . Fe1 . C1 . C5 . 32.0(12) yes
C9 . Fe1 . C1 . C21 . -96.1(13) yes
C10 . Fe1 . C1 . C2 . -172.5(59) yes
C10 . Fe1 . C1 . C5 . 81.9(58) yes
C10 . Fe1 . C1 . C21 . -46.1(80) yes
C1 . Fe1 . C2 . C1 . 0.0(23) yes
C1 . Fe1 . C2 . C3 . 130.9(47) yes
C3 . Fe1 . C2 . C1 . -130.9(47) yes
C3 . Fe1 . C2 . C3 . 0.0(27) yes
C4 . Fe1 . C2 . C1 . -92.7(35) yes
C4 . Fe1 . C2 . C3 . 38.3(31) yes
C5 . Fe1 . C2 . C1 . -49.6(34) yes
C5 . Fe1 . C2 . C3 . 81.3(40) yes
C6 . Fe1 . C2 . C1 . 75.4(52) yes
C6 . Fe1 . C2 . C3 . -153.7(52) yes
C7 . Fe1 . C2 . C1 . 116.9(43) yes
C7 . Fe1 . C2 . C3 . -112.2(45) yes
C8 . Fe1 . C2 . C1 . 168.4(53) yes
C8 . Fe1 . C2 . C3 . -60.7(56) yes
C9 . Fe1 . C2 . C1 . -148.5(93) yes
C9 . Fe1 . C2 . C3 . -17.6(97) yes
C10 . Fe1 . C2 . C1 . 32.8(24) yes
C10 . Fe1 . C2 . C3 . 163.8(24) yes
C1 . Fe1 . C3 . C2 . -31.0(31) yes
C1 . Fe1 . C3 . C4 . 85.2(36) yes
C2 . Fe1 . C3 . C2 . 0.0(24) yes
C2 . Fe1 . C3 . C4 . 116.2(49) yes
C4 . Fe1 . C3 . C2 . -116.2(49) yes
C4 . Fe1 . C3 . C4 . 0.0(24) yes
C5 . Fe1 . C3 . C2 . -81.1(40) yes
C5 . Fe1 . C3 . C4 . 35.1(34) yes
C6 . Fe1 . C3 . C2 . 62.5(11) yes
C6 . Fe1 . C3 . C4 . 178.7(10) yes
C7 . Fe1 . C3 . C2 . 85.2(49) yes
C7 . Fe1 . C3 . C4 . -158.6(48) yes
C8 . Fe1 . C3 . C2 . 135.3(45) yes
C8 . Fe1 . C3 . C4 . -108.5(45) yes
C9 . Fe1 . C3 . C2 . 171.1(49) yes
C9 . Fe1 . C3 . C4 . -72.7(49) yes
C10 . Fe1 . C3 . C2 . -173.7(92) yes
C10 . Fe1 . C3 . C4 . -57.5(97) yes
C1 . Fe1 . C4 . C3 . -80.4(35) yes
C1 . Fe1 . C4 . C5 . 42.5(33) yes
C2 . Fe1 . C4 . C3 . -38.1(31) yes
C2 . Fe1 . C4 . C5 . 84.8(37) yes
C3 . Fe1 . C4 . C3 . 0.0(27) yes
C3 . Fe1 . C4 . C5 . 122.9(49) yes
C5 . Fe1 . C4 . C3 . -122.9(49) yes
C5 . Fe1 . C4 . C5 . 0.0(30) yes
C6 . Fe1 . C4 . C3 . -178.0(15) yes
C6 . Fe1 . C4 . C5 . -55.2(16) yes
C7 . Fe1 . C4 . C3 . 42.7(90) yes
C7 . Fe1 . C4 . C5 . 165.6(87) yes
C8 . Fe1 . C4 . C3 . 85.1(46) yes
C8 . Fe1 . C4 . C5 . -152.0(49) yes
C9 . Fe1 . C4 . C3 . 119.2(44) yes
C9 . Fe1 . C4 . C5 . -118.0(46) yes
C10 . Fe1 . C4 . C3 . 152.1(52) yes
C10 . Fe1 . C4 . C5 . -85.0(53) yes
C1 . Fe1 . C5 . C1 . 0.0(23) yes
C1 . Fe1 . C5 . C4 . -117.9(48) yes
C2 . Fe1 . C5 . C1 . 42.3(29) yes
C2 . Fe1 . C5 . C4 . -75.6(37) yes
C3 . Fe1 . C5 . C1 . 83.6(35) yes
C3 . Fe1 . C5 . C4 . -34.3(33) yes
C4 . Fe1 . C5 . C1 . 117.9(48) yes
C4 . Fe1 . C5 . C4 . 0.0(24) yes
C6 . Fe1 . C5 . C1 . -78.3(55) yes
C6 . Fe1 . C5 . C4 . 163.9(51) yes
C7 . Fe1 . C5 . C1 . -31.3(19) yes
C7 . Fe1 . C5 . C4 . -149.2(18) yes
C8 . Fe1 . C5 . C1 . 166.2(70) yes
C8 . Fe1 . C5 . C4 . 48.3(80) yes
C9 . Fe1 . C5 . C1 . -168.0(46) yes
C9 . Fe1 . C5 . C4 . 74.2(50) yes
C10 . Fe1 . C5 . C1 . -126.5(45) yes
C10 . Fe1 . C5 . C4 . 115.6(47) yes
C1 . Fe1 . C6 . C7 . 116.1(42) yes
C1 . Fe1 . C6 . C10 . -128.8(42) yes
C1 . Fe1 . C6 . C11 . 24.3(67) yes
C2 . Fe1 . C6 . C7 . 74.9(53) yes
C2 . Fe1 . C6 . C10 . -169.9(52) yes
C2 . Fe1 . C6 . C11 . -16.8(81) yes
C3 . Fe1 . C6 . C7 . 31.4(11) yes
C3 . Fe1 . C6 . C10 . 146.6(11) yes
C3 . Fe1 . C6 . C11 . -60.3(13) yes
C4 . Fe1 . C6 . C7 . -151.6(15) yes
C4 . Fe1 . C6 . C10 . -36.5(16) yes
C4 . Fe1 . C6 . C11 . 116.6(15) yes
C5 . Fe1 . C6 . C7 . 165.0(67) yes
C5 . Fe1 . C6 . C10 . -79.9(65) yes
C5 . Fe1 . C6 . C11 . 73.3(83) yes
C7 . Fe1 . C6 . C7 . 0.0(27) yes
C7 . Fe1 . C6 . C10 . 115.1(47) yes
C7 . Fe1 . C6 . C11 . -91.7(60) yes
C8 . Fe1 . C6 . C7 . -48.8(34) yes
C8 . Fe1 . C6 . C10 . 66.3(35) yes
C8 . Fe1 . C6 . C11 . -140.6(59) yes
C9 . Fe1 . C6 . C7 . -85.6(40) yes
C9 . Fe1 . C6 . C10 . 29.5(33) yes
C9 . Fe1 . C6 . C11 . -177.3(58) yes
C10 . Fe1 . C6 . C7 . -115.1(47) yes
C10 . Fe1 . C6 . C10 . 0.0(28) yes
C10 . Fe1 . C6 . C11 . 153.1(70) yes
C1 . Fe1 . C7 . C6 . -84.1(47) yes
C1 . Fe1 . C7 . C8 . 167.2(45) yes
C2 . Fe1 . C7 . C6 . -126.2(43) yes
C2 . Fe1 . C7 . C8 . 125.0(43) yes
C3 . Fe1 . C7 . C6 . -166.5(48) yes
C3 . Fe1 . C7 . C8 . 84.8(48) yes
C4 . Fe1 . C7 . C6 . 165.2(80) yes
C4 . Fe1 . C7 . C8 . 56.4(84) yes
C5 . Fe1 . C7 . C6 . -57.8(22) yes
C5 . Fe1 . C7 . C8 . -166.5(22) yes
C6 . Fe1 . C7 . C6 . 0.0(26) yes
C6 . Fe1 . C7 . C8 . -108.8(44) yes
C8 . Fe1 . C7 . C6 . 108.8(44) yes
C8 . Fe1 . C7 . C8 . 0.0(27) yes
C9 . Fe1 . C7 . C6 . 82.2(39) yes
C9 . Fe1 . C7 . C8 . -26.6(31) yes
C10 . Fe1 . C7 . C6 . 42.7(34) yes
C10 . Fe1 . C7 . C8 . -66.1(35) yes
C1 . Fe1 . C8 . C7 . -50.3(15) yes
C1 . Fe1 . C8 . C9 . 178.5(14) yes
C2 . Fe1 . C8 . C7 . -82.0(50) yes
C2 . Fe1 . C8 . C9 . 146.7(50) yes
C3 . Fe1 . C8 . C7 . -115.5(42) yes
C3 . Fe1 . C8 . C9 . 113.3(46) yes
C4 . Fe1 . C8 . C7 . -154.7(42) yes
C4 . Fe1 . C8 . C9 . 74.0(47) yes
C5 . Fe1 . C8 . C7 . 174.7(83) yes
C5 . Fe1 . C8 . C9 . 43.5(87) yes
C6 . Fe1 . C8 . C7 . 40.9(30) yes
C6 . Fe1 . C8 . C9 . -90.4(41) yes
C7 . Fe1 . C8 . C7 . 0.0(27) yes
C7 . Fe1 . C8 . C9 . -131.3(50) yes
C9 . Fe1 . C8 . C7 . 131.3(51) yes
C9 . Fe1 . C8 . C9 . 0.0(28) yes
C10 . Fe1 . C8 . C7 . 89.4(37) yes
C10 . Fe1 . C8 . C9 . -41.8(35) yes
C1 . Fe1 . C9 . C8 . -178.9(99) yes
C1 . Fe1 . C9 . C10 . 69.5(11) yes
C2 . Fe1 . C9 . C8 . -68.0(92) yes
C2 . Fe1 . C9 . C10 . -179.6(81) yes
C3 . Fe1 . C9 . C8 . -79.8(51) yes
C3 . Fe1 . C9 . C10 . 168.6(48) yes
C4 . Fe1 . C9 . C8 . -116.3(44) yes
C4 . Fe1 . C9 . C10 . 132.1(43) yes
C5 . Fe1 . C9 . C8 . -154.0(55) yes
C5 . Fe1 . C9 . C10 . 94.5(54) yes
C6 . Fe1 . C9 . C8 . 77.3(41) yes
C6 . Fe1 . C9 . C10 . -34.3(35) yes
C7 . Fe1 . C9 . C8 . 35.4(37) yes
C7 . Fe1 . C9 . C10 . -76.2(40) yes
C8 . Fe1 . C9 . C8 . 0.0(27) yes
C8 . Fe1 . C9 . C10 . -111.6(54) yes
C10 . Fe1 . C9 . C8 . 111.6(54) yes
C10 . Fe1 . C9 . C10 . 0.0(28) yes
C1 . Fe1 . C10 . C6 . 76.7(52) yes
C1 . Fe1 . C10 . C9 . -153.6(49) yes
C2 . Fe1 . C10 . C6 . 49.3(22) yes
C2 . Fe1 . C10 . C9 . 179.0(21) yes
C3 . Fe1 . C10 . C6 . -152.2(89) yes
C3 . Fe1 . C10 . C9 . -22.6(98) yes
C4 . Fe1 . C10 . C6 . 169.6(45) yes
C4 . Fe1 . C10 . C9 . -60.7(52) yes
C5 . Fe1 . C10 . C6 . 127.3(50) yes
C5 . Fe1 . C10 . C9 . -103.0(53) yes
C6 . Fe1 . C10 . C6 . 0.0(26) yes
C6 . Fe1 . C10 . C9 . 129.7(51) yes
C7 . Fe1 . C10 . C6 . -38.6(32) yes
C7 . Fe1 . C10 . C9 . 91.1(41) yes
C8 . Fe1 . C10 . C6 . -91.2(38) yes
C8 . Fe1 . C10 . C9 . 38.5(34) yes
C9 . Fe1 . C10 . C6 . -129.7(51) yes
C9 . Fe1 . C10 . C9 . 0.0(28) yes
C22 . Fe2 . C21 . C1 . -113.3(50) yes
C22 . Fe2 . C21 . C22 . 0.0(24) yes
C22 . Fe2 . C21 . C25 . 127.2(41) yes
C23 . Fe2 . C21 . C1 . -160.4(45) yes
C23 . Fe2 . C21 . C22 . -47.1(27) yes
C23 . Fe2 . C21 . C25 . 80.1(30) yes
C24 . Fe2 . C21 . C1 . 155.4(45) yes
C24 . Fe2 . C21 . C22 . -91.4(30) yes
C24 . Fe2 . C21 . C25 . 35.9(24) yes
C25 . Fe2 . C21 . C1 . 119.5(51) yes
C25 . Fe2 . C21 . C22 . -127.2(41) yes
C25 . Fe2 . C21 . C25 . 0.0(17) yes
C26 . Fe2 . C21 . C1 . -1.6(69) yes
C26 . Fe2 . C21 . C22 . 111.7(51) yes
C26 . Fe2 . C21 . C25 . -121.1(51) yes
C27 . Fe2 . C21 . C1 . -42.5(80) yes
C27 . Fe2 . C21 . C22 . 70.8(62) yes
C27 . Fe2 . C21 . C25 . -162.0(63) yes
C28 . Fe2 . C21 . C1 . -82.7(11) yes
C28 . Fe2 . C21 . C22 . 30.6(99) yes
C28 . Fe2 . C21 . C25 . 157.8(98) yes
C29 . Fe2 . C21 . C1 . 86.1(100) yes
C29 . Fe2 . C21 . C22 . -160.7(91) yes
C29 . Fe2 . C21 . C25 . -33.4(99) yes
C30 . Fe2 . C21 . C1 . 43.4(61) yes
C30 . Fe2 . C21 . C22 . 156.6(44) yes
C30 . Fe2 . C21 . C25 . -76.1(44) yes
C21 . Fe2 . C22 . C21 . 0.0(21) yes
C21 . Fe2 . C22 . C23 . -107.5(38) yes
C23 . Fe2 . C22 . C21 . 107.5(38) yes
C23 . Fe2 . C22 . C23 . 0.0(21) yes
C24 . Fe2 . C22 . C21 . 72.1(29) yes
C24 . Fe2 . C22 . C23 . -35.4(24) yes
C25 . Fe2 . C22 . C21 . 30.4(24) yes
C25 . Fe2 . C22 . C23 . -77.1(27) yes
C26 . Fe2 . C22 . C21 . -92.8(55) yes
C26 . Fe2 . C22 . C23 . 159.7(57) yes
C27 . Fe2 . C22 . C21 . -132.6(48) yes
C27 . Fe2 . C22 . C23 . 119.9(48) yes
C28 . Fe2 . C22 . C21 . -166.4(46) yes
C28 . Fe2 . C22 . C23 . 86.1(44) yes
C29 . Fe2 . C22 . C21 . 163.7(76) yes
C29 . Fe2 . C22 . C23 . 56.2(84) yes
C30 . Fe2 . C22 . C21 . -61.2(100) yes
C30 . Fe2 . C22 . C23 . -168.7(95) yes
C21 . Fe2 . C23 . C22 . 42.1(26) yes
C21 . Fe2 . C23 . C24 . -78.9(28) yes
C22 . Fe2 . C23 . C22 . 0.0(24) yes
C22 . Fe2 . C23 . C24 . -121.0(37) yes
C24 . Fe2 . C23 . C22 . 121.0(37) yes
C24 . Fe2 . C23 . C24 . 0.0(18) yes
C25 . Fe2 . C23 . C22 . 81.6(27) yes
C25 . Fe2 . C23 . C24 . -39.5(22) yes
C26 . Fe2 . C23 . C22 . -60.6(14) yes
C26 . Fe2 . C23 . C24 . 178.4(14) yes
C27 . Fe2 . C23 . C22 . -85.5(54) yes
C27 . Fe2 . C23 . C24 . 153.5(56) yes
C28 . Fe2 . C23 . C22 . -113.3(41) yes
C28 . Fe2 . C23 . C24 . 125.7(40) yes
C29 . Fe2 . C23 . C22 . -158.2(36) yes
C29 . Fe2 . C23 . C24 . 80.8(36) yes
C30 . Fe2 . C23 . C22 . 170.0(83) yes
C30 . Fe2 . C23 . C24 . 49.0(85) yes
C21 . Fe2 . C24 . C23 . 81.6(28) yes
C21 . Fe2 . C24 . C25 . -32.8(23) yes
C22 . Fe2 . C24 . C23 . 39.2(27) yes
C22 . Fe2 . C24 . C25 . -75.2(28) yes
C23 . Fe2 . C24 . C23 . 0.0(21) yes
C23 . Fe2 . C24 . C25 . -114.4(33) yes
C25 . Fe2 . C24 . C23 . 114.4(33) yes
C25 . Fe2 . C24 . C25 . 0.0(17) yes
C26 . Fe2 . C24 . C23 . -178.5(13) yes
C26 . Fe2 . C24 . C25 . 67.1(13) yes
C27 . Fe2 . C24 . C23 . -64.6(11) yes
C27 . Fe2 . C24 . C25 . -178.9(12) yes
C28 . Fe2 . C24 . C23 . -73.2(47) yes
C28 . Fe2 . C24 . C25 . 172.4(49) yes
C29 . Fe2 . C24 . C23 . -117.1(32) yes
C29 . Fe2 . C24 . C25 . 128.6(31) yes
C30 . Fe2 . C24 . C23 . -158.8(40) yes
C30 . Fe2 . C24 . C25 . 86.8(38) yes
C21 . Fe2 . C25 . C21 . 0.0(21) yes
C21 . Fe2 . C25 . C24 . 123.0(35) yes
C22 . Fe2 . C25 . C21 . -33.7(27) yes
C22 . Fe2 . C25 . C24 . 89.2(29) yes
C23 . Fe2 . C25 . C21 . -82.7(29) yes
C23 . Fe2 . C25 . C24 . 40.3(23) yes
C24 . Fe2 . C25 . C21 . -123.0(35) yes
C24 . Fe2 . C25 . C24 . 0.0(18) yes
C26 . Fe2 . C25 . C21 . 82.1(57) yes
C26 . Fe2 . C25 . C24 . -155.0(60) yes
C27 . Fe2 . C25 . C21 . 55.5(17) yes
C27 . Fe2 . C25 . C24 . 178.4(17) yes
C28 . Fe2 . C25 . C21 . -145.9(14) yes
C28 . Fe2 . C25 . C24 . -22.9(14) yes
C29 . Fe2 . C25 . C21 . 166.9(38) yes
C29 . Fe2 . C25 . C24 . -70.1(37) yes
C30 . Fe2 . C25 . C21 . 123.4(37) yes
C30 . Fe2 . C25 . C24 . -113.6(35) yes
C21 . Fe2 . C26 . C27 . -127.8(44) yes
C21 . Fe2 . C26 . C30 . 116.6(41) yes
C21 . Fe2 . C26 . C31 . 22.6(65) yes
C22 . Fe2 . C26 . C27 . -81.9(53) yes
C22 . Fe2 . C26 . C30 . 162.6(44) yes
C22 . Fe2 . C26 . C31 . 68.5(65) yes
C23 . Fe2 . C26 . C27 . -34.5(12) yes
C23 . Fe2 . C26 . C30 . -150.0(10) yes
C23 . Fe2 . C26 . C31 . 115.9(10) yes
C24 . Fe2 . C26 . C27 . 142.6(84) yes
C24 . Fe2 . C26 . C30 . 27.1(11) yes
C24 . Fe2 . C26 . C31 . -67.0(11) yes
C25 . Fe2 . C26 . C27 . -168.3(39) yes
C25 . Fe2 . C26 . C30 . 76.2(47) yes
C25 . Fe2 . C26 . C31 . -17.9(70) yes
C27 . Fe2 . C26 . C27 . 0.0(30) yes
C27 . Fe2 . C26 . C30 . -115.5(54) yes
C27 . Fe2 . C26 . C31 . 150.4(74) yes
C28 . Fe2 . C26 . C27 . 25.0(34) yes
C28 . Fe2 . C26 . C30 . -90.5(39) yes
C28 . Fe2 . C26 . C31 . 175.4(58) yes
C29 . Fe2 . C26 . C27 . 73.4(38) yes
C29 . Fe2 . C26 . C30 . -42.1(29) yes
C29 . Fe2 . C26 . C31 . -136.1(54) yes
C30 . Fe2 . C26 . C27 . 115.5(54) yes
C30 . Fe2 . C26 . C30 . 0.0(22) yes
C30 . Fe2 . C26 . C31 . -94.1(56) yes
C21 . Fe2 . C27 . C26 . 76.9(57) yes
C21 . Fe2 . C27 . C28 . -149.4(48) yes
C22 . Fe2 . C27 . C26 . 117.7(46) yes
C22 . Fe2 . C27 . C28 . -108.6(49) yes
C23 . Fe2 . C27 . C26 . 166.6(45) yes
C23 . Fe2 . C27 . C28 . -59.7(57) yes
C24 . Fe2 . C27 . C26 . -147.3(74) yes
C24 . Fe2 . C27 . C28 . -13.6(10) yes
C25 . Fe2 . C27 . C26 . 35.1(13) yes
C25 . Fe2 . C27 . C28 . 168.8(99) yes
C26 . Fe2 . C27 . C26 . 0.0(30) yes
C26 . Fe2 . C27 . C28 . 133.7(66) yes
C28 . Fe2 . C27 . C26 . -133.7(65) yes
C28 . Fe2 . C27 . C28 . 0.0(26) yes
C29 . Fe2 . C27 . C26 . -85.9(40) yes
C29 . Fe2 . C27 . C28 . 47.8(36) yes
C30 . Fe2 . C27 . C26 . -39.7(34) yes
C30 . Fe2 . C27 . C28 . 93.9(45) yes
C21 . Fe2 . C28 . C27 . 64.5(93) yes
C21 . Fe2 . C28 . C29 . 174.6(78) yes
C22 . Fe2 . C28 . C27 . 86.3(51) yes
C22 . Fe2 . C28 . C29 . -163.6(41) yes
C23 . Fe2 . C28 . C27 . 133.3(44) yes
C23 . Fe2 . C28 . C29 . -116.6(35) yes
C24 . Fe2 . C28 . C27 . 173.4(41) yes
C24 . Fe2 . C28 . C29 . -76.5(40) yes
C25 . Fe2 . C28 . C27 . -169.0(97) yes
C25 . Fe2 . C28 . C29 . -58.9(11) yes
C26 . Fe2 . C28 . C27 . -29.4(38) yes
C26 . Fe2 . C28 . C29 . 80.7(35) yes
C27 . Fe2 . C28 . C27 . 0.0(30) yes
C27 . Fe2 . C28 . C29 . 110.1(50) yes
C29 . Fe2 . C28 . C27 . -110.1(49) yes
C29 . Fe2 . C28 . C29 . 0.0(18) yes
C30 . Fe2 . C28 . C27 . -71.8(40) yes
C30 . Fe2 . C28 . C29 . 38.3(26) yes
C21 . Fe2 . C29 . C28 . -173.3(99) yes
C21 . Fe2 . C29 . C30 . -56.6(99) yes
C22 . Fe2 . C29 . C28 . 40.2(93) yes
C22 . Fe2 . C29 . C30 . 156.8(94) yes
C23 . Fe2 . C29 . C28 . 82.7(39) yes
C23 . Fe2 . C29 . C30 . -160.6(39) yes
C24 . Fe2 . C29 . C28 . 124.3(33) yes
C24 . Fe2 . C29 . C30 . -119.0(31) yes
C25 . Fe2 . C29 . C28 . 162.8(37) yes
C25 . Fe2 . C29 . C30 . -80.5(36) yes
C26 . Fe2 . C29 . C28 . -75.9(35) yes
C26 . Fe2 . C29 . C30 . 40.7(30) yes
C27 . Fe2 . C29 . C28 . -34.2(30) yes
C27 . Fe2 . C29 . C30 . 82.5(34) yes
C28 . Fe2 . C29 . C28 . 0.0(26) yes
C28 . Fe2 . C29 . C30 . 116.7(37) yes
C30 . Fe2 . C29 . C28 . -116.7(36) yes
C30 . Fe2 . C29 . C30 . 0.0(22) yes
C21 . Fe2 . C30 . C26 . -88.4(45) yes
C21 . Fe2 . C30 . C29 . 160.0(40) yes
C22 . Fe2 . C30 . C26 . -43.5(10) yes
C22 . Fe2 . C30 . C29 . -155.2(10) yes
C23 . Fe2 . C30 . C26 . 156.1(82) yes
C23 . Fe2 . C30 . C29 . 44.5(84) yes
C24 . Fe2 . C30 . C26 . -169.1(39) yes
C24 . Fe2 . C30 . C29 . 79.3(36) yes
C25 . Fe2 . C30 . C26 . -126.1(36) yes
C25 . Fe2 . C30 . C29 . 122.3(31) yes
C26 . Fe2 . C30 . C26 . 0.0(30) yes
C26 . Fe2 . C30 . C29 . -111.6(42) yes
C27 . Fe2 . C30 . C26 . 37.5(34) yes
C27 . Fe2 . C30 . C29 . -74.1(33) yes
C28 . Fe2 . C30 . C26 . 71.0(36) yes
C28 . Fe2 . C30 . C29 . -40.6(28) yes
C29 . Fe2 . C30 . C26 . 111.6(40) yes
C29 . Fe2 . C30 . C29 . 0.0(18) yes
Fe1 . C1 . C2 . Fe1 . 0.0(3) yes
Fe1 . C1 . C2 . C3 . -55.6(33) yes
C5 . C1 . C2 . Fe1 . 57.5(28) yes
C5 . C1 . C2 . C3 . 1.9(53) yes
C21 . C1 . C2 . Fe1 . -119.2(40) yes
C21 . C1 . C2 . C3 . -174.8(37) yes
Fe1 . C1 . C5 . Fe1 . 0.0(3) yes
Fe1 . C1 . C5 . C4 . 65.6(37) yes
C2 . C1 . C5 . Fe1 . -63.4(28) yes
C2 . C1 . C5 . C4 . 2.2(51) yes
C21 . C1 . C5 . Fe1 . 113.0(48) yes
C21 . C1 . C5 . C4 . 178.7(42) yes
Fe1 . C1 . C21 . Fe2 . 176.6(11) yes
Fe1 . C1 . C21 . C22 . 95.0(32) yes
Fe1 . C1 . C21 . C25 . -95.3(34) yes
C2 . C1 . C21 . Fe2 . -91.9(49) yes
C2 . C1 . C21 . C22 . -173.4(40) yes
C2 . C1 . C21 . C25 . -3.8(69) yes
C5 . C1 . C21 . Fe2 . 92.9(61) yes
C5 . C1 . C21 . C22 . 11.3(80) yes
C5 . C1 . C21 . C25 . -179.1(46) yes
Fe1 . C2 . C3 . Fe1 . 0.0(3) yes
Fe1 . C2 . C3 . C4 . -61.3(28) yes
C1 . C2 . C3 . Fe1 . 56.0(33) yes
C1 . C2 . C3 . C4 . -5.3(53) yes
Fe1 . C3 . C4 . Fe1 . 0.0(3) yes
Fe1 . C3 . C4 . C5 . -55.6(31) yes
C2 . C3 . C4 . Fe1 . 62.1(29) yes
C2 . C3 . C4 . C5 . 6.5(50) yes
Fe1 . C4 . C5 . Fe1 . 0.0(3) yes
Fe1 . C4 . C5 . C1 . -64.5(29) yes
C3 . C4 . C5 . Fe1 . 58.9(35) yes
C3 . C4 . C5 . C1 . -5.5(55) yes
Fe1 . C6 . C7 . Fe1 . 0.0(3) yes
Fe1 . C6 . C7 . C8 . 58.3(25) yes
C10 . C6 . C7 . Fe1 . -55.4(30) yes
C10 . C6 . C7 . C8 . 2.9(44) yes
C11 . C6 . C7 . Fe1 . 122.6(23) yes
C11 . C6 . C7 . C8 . -179.1(30) yes
Fe1 . C6 . C10 . Fe1 . 0.0(3) yes
Fe1 . C6 . C10 . C9 . -56.1(39) yes
C7 . C6 . C10 . Fe1 . 58.4(31) yes
C7 . C6 . C10 . C9 . 2.3(61) yes
C11 . C6 . C10 . Fe1 . -116.9(74) yes
C11 . C6 . C10 . C9 . -173.1(58) yes
Fe1 . C6 . C11 . C12 . -160.6(22) yes
C7 . C6 . C11 . C12 . 127.0(38) yes
C10 . C6 . C11 . C12 . -57.7(11) yes
Fe1 . C7 . C8 . Fe1 . 0.0(3) yes
Fe1 . C7 . C8 . C9 . 56.3(42) yes
C6 . C7 . C8 . Fe1 . -65.4(31) yes
C6 . C7 . C8 . C9 . -9.1(62) yes
Fe1 . C8 . C9 . Fe1 . 0.0(3) yes
Fe1 . C8 . C9 . C10 . 64.2(29) yes
C7 . C8 . C9 . Fe1 . -53.9(34) yes
C7 . C8 . C9 . C10 . 10.3(54) yes
Fe1 . C9 . C10 . Fe1 . 0.0(3) yes
Fe1 . C9 . C10 . C6 . 56.5(32) yes
C8 . C9 . C10 . Fe1 . -64.3(32) yes
C8 . C9 . C10 . C6 . -7.9(56) yes
C6 . C11 . C12 . C13 . 155.7(42) yes
C6 . C11 . C12 . C15 . -25.9(58) yes
C11 . C12 . C13 . C14 . -15.8(60) yes
C15 . C12 . C13 . C14 . 165.7(34) yes
C11 . C12 . C15 . C16 . -74.4(40) yes
C11 . C12 . C15 . C20 . 106.2(42) yes
C13 . C12 . C15 . C16 . 104.2(45) yes
C13 . C12 . C15 . C20 . -75.1(56) yes
C12 . C15 . C16 . C17 . 177.5(34) yes
C20 . C15 . C16 . C17 . -3.1(55) yes
C12 . C15 . C20 . C19 . -173.5(42) yes
C16 . C15 . C20 . C19 . 7.3(61) yes
C15 . C16 . C17 . C18 . 11.5(56) yes
C16 . C17 . C18 . C19 . -22.1(73) yes
C17 . C18 . C19 . C20 . 24.3(77) yes
C18 . C19 . C20 . C15 . -16.5(72) yes
Fe2 . C21 . C22 . Fe2 . 0.0(3) yes
Fe2 . C21 . C22 . C23 . 62.9(22) yes
C1 . C21 . C22 . Fe2 . 113.7(35) yes
C1 . C21 . C22 . C23 . 176.6(34) yes
C25 . C21 . C22 . Fe2 . -56.8(25) yes
C25 . C21 . C22 . C23 . 6.1(39) yes
Fe2 . C21 . C25 . Fe2 . 0.0(3) yes
Fe2 . C21 . C25 . C24 . -58.3(20) yes
C1 . C21 . C25 . Fe2 . -115.0(35) yes
C1 . C21 . C25 . C24 . -173.4(31) yes
C22 . C21 . C25 . Fe2 . 55.0(29) yes
C22 . C21 . C25 . C24 . -3.3(44) yes
Fe2 . C22 . C23 . Fe2 . 0.0(3) yes
Fe2 . C22 . C23 . C24 . 59.2(24) yes
C21 . C22 . C23 . Fe2 . -66.1(24) yes
C21 . C22 . C23 . C24 . -6.9(39) yes
Fe2 . C23 . C24 . Fe2 . 0.0(3) yes
Fe2 . C23 . C24 . C25 . 62.9(19) yes
C22 . C23 . C24 . Fe2 . -57.4(27) yes
C22 . C23 . C24 . C25 . 5.5(40) yes
Fe2 . C24 . C25 . Fe2 . 0.0(3) yes
Fe2 . C24 . C25 . C21 . 59.8(23) yes
C23 . C24 . C25 . Fe2 . -61.5(24) yes
C23 . C24 . C25 . C21 . -1.7(40) yes
Fe2 . C26 . C27 . Fe2 . 0.0(3) yes
Fe2 . C26 . C27 . C28 . -56.6(44) yes
C30 . C26 . C27 . Fe2 . 65.6(26) yes
C30 . C26 . C27 . C28 . 8.9(63) yes
C31 . C26 . C27 . Fe2 . -128.1(50) yes
C31 . C26 . C27 . C28 . 175.3(36) yes
Fe2 . C26 . C30 . Fe2 . 0.0(3) yes
Fe2 . C26 . C30 . C29 . 63.0(21) yes
C27 . C26 . C30 . Fe2 . -64.8(36) yes
C27 . C26 . C30 . C29 . -1.8(48) yes
C31 . C26 . C30 . Fe2 . 122.4(19) yes
C31 . C26 . C30 . C29 . -174.6(24) yes
Fe2 . C26 . C31 . C32 . 177.8(26) yes
C27 . C26 . C31 . C32 . -67.4(11) yes
C30 . C26 . C31 . C32 . 99.3(42) yes
Fe2 . C27 . C28 . Fe2 . 0.0(3) yes
Fe2 . C27 . C28 . C29 . -65.1(21) yes
C26 . C27 . C28 . Fe2 . 54.6(42) yes
C26 . C27 . C28 . C29 . -10.4(56) yes
Fe2 . C28 . C29 . Fe2 . 0.0(3) yes
Fe2 . C28 . C29 . C30 . -59.9(22) yes
C27 . C28 . C29 . Fe2 . 67.5(39) yes
C27 . C28 . C29 . C30 . 7.6(52) yes
Fe2 . C29 . C30 . Fe2 . 0.0(3) yes
Fe2 . C29 . C30 . C26 . -61.0(27) yes
C28 . C29 . C30 . Fe2 . 58.0(28) yes
C28 . C29 . C30 . C26 . -3.0(45) yes
C26 . C31 . C32 . C33 . 153.6(37) yes
C26 . C31 . C32 . C35 . -19.5(74) yes
C31 . C32 . C33 . C34 . -18.9(51) yes
C35 . C32 . C33 . C34 . 155.7(44) yes
C31 . C32 . C35 . C36 . 87.9(74) yes
C31 . C32 . C35 . C40 . -101.3(50) yes
C33 . C32 . C35 . C36 . -85.7(70) yes
C33 . C32 . C35 . C40 . 85.1(46) yes
C32 . C35 . C36 . C37 . 171.0(46) yes
C40 . C35 . C36 . C37 . 1.7(83) yes
C32 . C35 . C40 . C39 . -177.9(48) yes
C36 . C35 . C40 . C39 . -6.0(86) yes
C35 . C36 . C37 . C38 . 8.2(82) yes
C36 . C37 . C38 . C39 . -17.0(66) yes
C37 . C38 . C39 . C40 . 14.4(75) yes
C38 . C39 . C40 . C35 . -2.7(72) yes
